data_7134972
loop_
_publ_author_name
'Chen, Jin-Fa'
'Gao, Qing-Xiu'
'Wang, Yuxuan'
'Shi, Bingbing'
'Yao, Hong'
'Wei, Tai-Bao'
'Lin, Qi'

_publ_section_title
;
 Guest-triggered crystallization of &#x3c0;-conjugated pillar[5]arene:
 from amorphous aggregates to an ordered architecture <i>via</i>
 solid-state host-guest synergy.
;
_journal_issue 81
_journal_name_full 'Chemical communications (Cambridge, England)'
_journal_page_first 15882
_journal_page_last 15885
_journal_paper_doi 10.1039/d5cc03945b
_journal_volume 61
_journal_year 2025
_chemical_formula_moiety 'C87 H88 N2 O8, 3.844[C3H6O]'
_chemical_formula_sum 'C98.53 H111.06 N2 O11.84'
_chemical_formula_weight 1512.75
_space_group_crystal_system triclinic
_space_group_IT_number 2
_space_group_name_Hall '-P 1'
_space_group_name_H-M_alt 'P -1'
_atom_sites_solution_hydrogens geom
_atom_sites_solution_primary dual
_atom_sites_solution_secondary difmap
_audit_creation_date 2025-08-06
_audit_creation_method
;
Olex2 1.5
(compiled 2022.04.07 svn.rca3783a0 for OlexSys, GUI svn.r6498)
;
_audit_update_record
;
2025-08-29 deposited with the CCDC.	2025-09-08 downloaded from the CCDC.
;
_cell_angle_alpha 64.6808(7)
_cell_angle_beta 70.8779(7)
_cell_angle_gamma 74.2696(6)
_cell_formula_units_Z 4
_cell_length_a 16.74959(13)
_cell_length_b 24.61558(16)
_cell_length_c 24.87337(16)
_cell_measurement_reflns_used 57047
_cell_measurement_temperature 150.00(10)
_cell_measurement_theta_max 76.2920
_cell_measurement_theta_min 1.9980
_cell_volume 8655.00(12)
_computing_cell_refinement 'CrysAlisPro 1.171.42.93a (Rigaku OD, 2023)'
_computing_data_collection 'CrysAlisPro 1.171.42.93a (Rigaku OD, 2023)'
_computing_data_reduction 'CrysAlisPro 1.171.42.93a (Rigaku OD, 2023)'
_computing_molecular_graphics 'Olex2 1.5 (Dolomanov et al., 2009)'
_computing_publication_material 'Olex2 1.5 (Dolomanov et al., 2009)'
_computing_structure_refinement 'SHELXL 2019/3 (Sheldrick, 2015)'
_computing_structure_solution 'SHELXT  (Sheldrick, 2015)'
_diffrn_ambient_environment N~2~
_diffrn_ambient_temperature 150.00(10)
_diffrn_detector 'Hybrid Pixel Array Detector'
_diffrn_detector_area_resol_mean 10.0000
_diffrn_detector_type HyPix
_diffrn_measured_fraction_theta_full 0.997
_diffrn_measured_fraction_theta_max 0.938
_diffrn_measurement_details
;
List of Runs (angles in degrees, time in seconds):

  # Type    Start    End  Width  t~exp~   \w     \q     \k     \f   Frames
#--------------------------------------------------------------------------
  1  \w   -119.00 -25.00   0.50    1.50    --  -45.27 -42.00-146.00  188
  2  \w    -42.00  12.00   0.50    1.50    --  -45.27  42.00   6.00  108
  3  \w     73.00  99.00   0.50    1.50    --   45.27  42.00   6.00   52
  4  \w    -26.00  43.00   0.50    1.50    --   45.27 -42.00-146.00  138
  5  \w   -175.00 -79.00   0.50    4.00    -- -100.00 -42.00-146.00  192
  6  \w     89.00 172.00   0.50    4.00    --  109.64  42.00   6.00  166
  7  \w    -71.00 -29.00   0.50    1.50    --  -45.27 125.00 120.00   84
  8  \w     17.00  83.00   0.50    1.50    --   45.27-125.00-180.00  132
  9  \w    -24.00  71.00   0.50    1.50    --   45.27 -77.00 -30.00  190
 10  \w    -29.00  -3.00   0.50    1.50    --   45.27 -19.00-180.00   52
 11  \w    -33.00  20.00   0.50    1.50    --   45.27 -19.00 -90.00  106
 12  \w   -177.00-115.00   0.50    4.00    -- -100.00 -30.00  90.00  124
 13  \w   -155.00 -88.00   0.50    4.00    -- -100.00 -94.00 -60.00  134
 14  \w   -111.00 -83.00   0.50    4.00    -- -100.00 125.00 -60.00   56
 15  \w   -158.00 -82.00   0.50    4.00    -- -100.00-125.00-180.00  152
 16  \w    -64.00 -35.00   0.50    4.00    -- -100.00  77.00 -90.00   58
 17  \w   -109.00 -38.00   0.50    4.00    -- -100.00  77.00-180.00  142
 18  \w    -73.00 -42.00   0.50    4.00    -- -100.00  61.00  90.00   62
 19  \w   -121.00 -93.00   0.50    4.00    -- -100.00 138.00 124.31   56
 20  \w    -96.00 -50.00   0.50    4.00    -- -100.00 125.00 -30.00   92
 21  \w   -112.00 -67.00   0.50    4.00    -- -100.00 125.00-180.00   90
 22  \w    -67.00 -31.00   0.50    4.00    -- -100.00 125.00   0.00   72
 23  \w    -70.00 -31.00   0.50    4.00    -- -100.00 138.00 124.31   78
 24  \w   -111.00 -74.00   0.50    4.00    -- -100.00 125.00 120.00   74
 25  \w    -54.00 -26.00   0.50    4.00    -- -100.00  45.00 120.00   56
 26  \w   -106.00 -80.00   0.50    4.00    -- -100.00 -30.00  90.00   52
 27  \w    -54.00 -26.00   0.50    4.00    -- -100.00  45.00  90.00   56
 28  \w    -53.00 -25.00   0.50    4.00    -- -100.00  45.00 -90.00   56
 29  \w    -90.00 -29.00   0.50    4.00    -- -100.00 125.00-120.00  122
 30  \w    -52.00 -25.00   0.50    4.00    -- -100.00  45.00-180.00   54
 31  \w    -93.00 -35.00   0.50    4.00    -- -100.00 125.00 150.00  116
 32  \w   -111.00 -65.00   0.50    4.00    -- -100.00 125.00 -90.00   92
 33  \w   -126.00 -78.00   0.50    4.00    -- -100.00 144.00  11.67   96
 34  \w    -54.00 -25.00   0.50    4.00    -- -100.00  45.00 150.00   58
 35  \w    112.00 145.00   0.50    4.00    --  109.64  61.00-120.00   66
 36  \w     36.00  68.00   0.50    4.00    --  109.64 -61.00 120.00   64
 37  \w     56.00 103.00   0.50    4.00    --  109.64 -94.00  60.00   94
 38  \w    131.00 157.00   0.50    4.00    --  109.64  77.00 -60.00   52
 39  \w     94.00 120.00   0.50    4.00    --  109.64  77.00 -60.00   52
 40  \w     82.00 163.00   0.50    4.00    --  109.64 125.00  90.00  162
 41  \w     49.00  91.00   0.50    4.00    --  109.64-125.00  60.00   84
 42  \w     92.00 142.00   0.50    4.00    --  109.64  45.00 120.00  100
 43  \w     47.00 103.00   0.50    4.00    --  109.64 -94.00-150.00  112
;
_diffrn_measurement_device 'four-circle diffractometer'
_diffrn_measurement_device_type 'ROD, Synergy Custom system, HyPix'
_diffrn_measurement_method '\w scans'
_diffrn_orient_matrix_type 'CrysAlisPro convention (1999,Acta A55,543-557)'
_diffrn_orient_matrix_UB_11 -0.0922377000
_diffrn_orient_matrix_UB_12 -0.0125251000
_diffrn_orient_matrix_UB_13 0.0175941000
_diffrn_orient_matrix_UB_21 -0.0272656000
_diffrn_orient_matrix_UB_22 0.0346478000
_diffrn_orient_matrix_UB_23 0.0436903000
_diffrn_orient_matrix_UB_31 -0.0213006000
_diffrn_orient_matrix_UB_32 0.0595966000
_diffrn_orient_matrix_UB_33 -0.0526457000
_diffrn_radiation_monochromator mirror
_diffrn_radiation_probe x-ray
_diffrn_radiation_type 'Cu K\a'
_diffrn_radiation_wavelength 1.54184
_diffrn_reflns_av_R_equivalents 0.0244
_diffrn_reflns_av_unetI/netI 0.0252
_diffrn_reflns_Laue_measured_fraction_full 0.997
_diffrn_reflns_Laue_measured_fraction_max 0.938
_diffrn_reflns_limit_h_max 21
_diffrn_reflns_limit_h_min -20
_diffrn_reflns_limit_k_max 30
_diffrn_reflns_limit_k_min -30
_diffrn_reflns_limit_l_max 30
_diffrn_reflns_limit_l_min -30
_diffrn_reflns_number 113849
_diffrn_reflns_point_group_measured_fraction_full 0.997
_diffrn_reflns_point_group_measured_fraction_max 0.938
_diffrn_reflns_theta_full 67.684
_diffrn_reflns_theta_max 76.625
_diffrn_reflns_theta_min 2.009
_diffrn_source 'Rotating-anode X-ray tube'
_diffrn_source_type 'Rigaku (Cu) X-ray Source'
_exptl_absorpt_coefficient_mu 0.595
_exptl_absorpt_correction_T_max 1.00000
_exptl_absorpt_correction_T_min 0.83412
_exptl_absorpt_correction_type multi-scan
_exptl_absorpt_process_details
;
CrysAlisPro 1.171.42.93a (Rigaku Oxford Diffraction, 2023)
Empirical absorption correction using spherical harmonics,
implemented in SCALE3 ABSPACK scaling algorithm.
;
_exptl_crystal_colour 'clear light yellow'
_exptl_crystal_colour_lustre clear
_exptl_crystal_colour_modifier light
_exptl_crystal_colour_primary yellow
_exptl_crystal_density_diffrn 1.161
_exptl_crystal_description block
_exptl_crystal_F_000 3244
_exptl_crystal_size_max 0.08
_exptl_crystal_size_mid 0.04
_exptl_crystal_size_min 0.03
_refine_diff_density_max 0.418
_refine_diff_density_min -0.314
_refine_diff_density_rms 0.044
_refine_ls_extinction_coef 0.00025(2)
_refine_ls_extinction_expression Fc^*^=kFc[1+0.001xFc^2^\l^3^/sin(2\q)]^-1/4^
_refine_ls_extinction_method 'SHELXL-2019/2 (Sheldrick 2019)'
_refine_ls_goodness_of_fit_ref 1.028
_refine_ls_hydrogen_treatment constr
_refine_ls_matrix_type full
_refine_ls_number_parameters 2013
_refine_ls_number_reflns 34167
_refine_ls_number_restraints 883
_refine_ls_restrained_S_all 1.033
_refine_ls_R_factor_all 0.0522
_refine_ls_R_factor_gt 0.0462
_refine_ls_shift/su_max 0.006
_refine_ls_shift/su_mean 0.000
_refine_ls_structure_factor_coef Fsqd
_refine_ls_weighting_details 'w=1/[\s^2^(Fo^2^)+(0.0664P)^2^+1.8615P] where P=(Fo^2^+2Fc^2^)/3'
_refine_ls_weighting_scheme calc
_refine_ls_wR_factor_gt 0.1258
_refine_ls_wR_factor_ref 0.1298
_reflns_Friedel_coverage 0.000
_reflns_number_gt 29447
_reflns_number_total 34167
_reflns_threshold_expression 'I > 2\s(I)'
_cod_data_source_file d5cc03945b2.cif
_cod_data_source_block gaoqxiu_0921_2_auto
_cod_depositor_comments 'Adding full bibliography for 7134972--7134974.cif.'
_cod_original_cell_volume 8655.01(12)
_cod_database_code 7134972
_shelx_shelxl_version_number 2019/3
_shelx_space_group_comment
;
The symmetry employed for this shelxl refinement is uniquely defined
by the following loop, which should always be used as a source of
symmetry information in preference to the above space-group names.
They are only intended as comments.
;
_olex2_refinement_description
;
1. Fixed Uiso
 At 1.2 times of:
  All C(H) groups, All C(H,H) groups, All C(H,H,H,H) groups
 At 1.5 times of:
  All C(H,H,H) groups
2. Restrained distances
 C162-C161 = C195-C194
 1.54 with sigma of 0.01
3. Uiso/Uaniso restraints and constraints
C141 \\sim C163 \\sim O11 \\sim O12 \\sim O13 \\sim O14 \\sim C142 \\sim C143
\\sim C144 \\sim C145 \\sim C146 \\sim C147 \\sim C148 \\sim C149 \\sim C150
\\sim C151 \\sim C152 \\sim C153 \\sim C154 \\sim C155 \\sim C156 \\sim C157
\\sim C158 \\sim C159 \\sim C160 \\sim C161 \\sim C162 \\sim O11A \\sim O12A
\\sim O13A \\sim O14A \\sim C175 \\sim C176 \\sim C177 \\sim C178 \\sim C179
\\sim C180 \\sim C181 \\sim C182 \\sim C183 \\sim C184 \\sim C185 \\sim C186
\\sim C187 \\sim C188 \\sim C189 \\sim C190 \\sim C191 \\sim C192 \\sim C193
\\sim C194 \\sim C195: within 2A with sigma of 0.01 and sigma for terminal
atoms of 0.02 within 2A
4. Same fragment restrains
{C141, C163, O11A, O12A, O13A, O14A, C175, C176, C177, C178, C179, C180, C181,
C182, C183, C184, C185, C186, C187, C188, C189, C190, C191, C192, C193, C194,
C195} sigma for 1-2: 0.01, 1-3: 0.04
as in
{C141, C163, O11, O12, O13, O14, C142, C143, C144, C145, C146, C147, C148,
C149, C150, C151, C152, C153, C154, C155, C156, C157, C158, C159, C160, C161,
C162}
5. Others
 Sof(H14F)=Sof(H14G)=Sof(H16C)=Sof(H16D)=Sof(O11A)=Sof(O12A)=Sof(O13A)=
 Sof(O14A)=Sof(C175)=Sof(C176)=Sof(C177)=Sof(H177)=Sof(C178)=Sof(C179)=
 Sof(C180)=Sof(H180)=Sof(C181)=Sof(H18A)=Sof(H18B)=Sof(C182)=Sof(H18C)=
 Sof(H18D)=Sof(H18E)=Sof(C183)=Sof(H18F)=Sof(H18G)=Sof(C184)=Sof(H18H)=
 Sof(H18I)=Sof(H18J)=Sof(C185)=Sof(H18K)=Sof(H18L)=Sof(C186)=Sof(C187)=
 Sof(C188)=Sof(H188)=Sof(C189)=Sof(C190)=Sof(C191)=Sof(H191)=Sof(C192)=
 Sof(H19A)=Sof(H19B)=Sof(C193)=Sof(H19C)=Sof(H19D)=Sof(H19E)=Sof(C194)=
 Sof(H19F)=Sof(H19G)=Sof(C195)=Sof(H19H)=Sof(H19I)=Sof(H19J)=1-FVAR(1)
 Sof(H14D)=Sof(H14E)=Sof(H16A)=Sof(H16B)=Sof(O11)=Sof(O12)=Sof(O13)=Sof(O14)=
 Sof(C142)=Sof(C143)=Sof(C144)=Sof(H144)=Sof(C145)=Sof(C146)=Sof(C147)=
 Sof(H147)=Sof(C148)=Sof(H14H)=Sof(H14I)=Sof(C149)=Sof(H14J)=Sof(H14K)=
 Sof(H14L)=Sof(C150)=Sof(H15A)=Sof(H15B)=Sof(C151)=Sof(H15C)=Sof(H15D)=
 Sof(H15E)=Sof(C152)=Sof(H15F)=Sof(H15G)=Sof(C153)=Sof(C154)=Sof(C155)=
 Sof(H155)=Sof(C156)=Sof(C157)=Sof(C158)=Sof(H158)=Sof(C159)=Sof(H15H)=
 Sof(H15I)=Sof(C160)=Sof(H16E)=Sof(H16F)=Sof(H16G)=Sof(C161)=Sof(H16H)=
 Sof(H16I)=Sof(C162)=Sof(H16J)=Sof(H16K)=Sof(H16L)=FVAR(1)
 Fixed Sof: C61(0.5) H61A(0.5) H61B(0.5) C62(0.5) H62A(0.5) H62B(0.5)
 H62C(0.5) C61A(0.5) H61C(0.5) H61D(0.5) C62A(0.5) H62D(0.5) H62E(0.5) H62F(0.5)
6.a Secondary CH2 refined with riding coordinates:
 C43(H43A,H43B), C50(H50A,H50B), C52(H52A,H52B), C54(H54A,H54B), C63(H63A,
 H63B), C65(H65A,H65B), C72(H72A,H72B), C74(H74A,H74B), C76(H76A,H76B),
 C83(H83A,H83B), C85(H85A,H85B), C87(H87A,H87B), C61(H61A,H61B), C61A(H61C,
 H61D), C130(H13A,H13B), C137(H13C,H13D), C139(H13H,H13I), C141(H14D,H14E),
 C141(H14F,H14G), C163(H16A,H16B), C163(H16C,H16D), C148(H14H,H14I), C150(H15A,
 H15B), C152(H15F,H15G), C159(H15H,H15I), C161(H16H,H16I), C170(H17A,H17B),
 C172(H17F,H17G), C174(H17K,H17L), C181(H18A,H18B), C183(H18F,H18G), C185(H18K,
 H18L), C192(H19A,H19B), C194(H19F,H19G)
6.b Aromatic/amide H refined with riding coordinates:
 C3(H3), C6(H6), C8(H8), C9(H9), C11(H11), C12(H12), C14(H14), C15(H15),
 C16(H16), C17(H17), C18(H18), C20(H20), C21(H21), C22(H22), C23(H23), C24(H24),
  C26(H26), C27(H27), C29(H29), C30(H30), C32(H32), C33(H33), C34(H34),
 C35(H35), C36(H36), C38(H38), C39(H39), C40(H40), C41(H41), C42(H42), C46(H46),
  C49(H49), C57(H57), C60(H60), C68(H68), C71(H71), C79(H79), C82(H82),
 C90(H90), C93(H93), C95(H95), C96(H96), C98(H98), C99(H99), C101(H101),
 C102(H102), C103(H103), C104(H104), C105(H105), C107(H107), C108(H108),
 C109(H109), C110(H110), C111(H111), C113(H113), C114(H114), C116(H116),
 C117(H117), C119(H119), C120(H120), C121(H121), C122(H122), C123(H123),
 C125(H125), C126(H126), C127(H127), C128(H128), C129(H129), C133(H133),
 C136(H136), C144(H144), C147(H147), C155(H155), C158(H158), C166(H166),
 C169(H169), C177(H177), C180(H180), C188(H188), C191(H191)
6.c Idealised Me refined as rotating group:
 C51(H51A,H51B,H51C), C53(H53A,H53B,H53C), C64(H64A,H64B,H64C), C73(H73A,H73B,
 H73C), C75(H75A,H75B,H75C), C84(H84A,H84B,H84C), C86(H86A,H86B,H86C), C62(H62A,
 H62B,H62C), C62A(H62D,H62E,H62F), C138(H13E,H13F,H13G), C140(H14A,H14B,H14C),
 C149(H14J,H14K,H14L), C151(H15C,H15D,H15E), C160(H16E,H16F,H16G), C162(H16J,
 H16K,H16L), C171(H17C,H17D,H17E), C173(H17H,H17I,H17J), C182(H18C,H18D,H18E),
 C184(H18H,H18I,H18J), C193(H19C,H19D,H19E), C195(H19H,H19I,H19J)
;
_smtbx_masks_special_details
;
A solvent mask was calculated and 492 electrons were 
found in a volume of 2122\%A^3^ in 1 void per unit cell. 
This is consistent with the presence of 
3.844[C3H6O] per Asymmetric Unit 
which account for 492 electrons 
per unit cell.
;
_smtbx_masks_void_probe_radius 1.2
_smtbx_masks_void_truncation_radius 1.2
_olex2_submission_special_instructions 'No special instructions were received'
_oxdiff_exptl_absorpt_empirical_details
;
Empirical correction (ABSPACK) includes:
- Absorption correction using spherical harmonics
- Frame scaling
;
_oxdiff_exptl_absorpt_empirical_full_max 1.821
_oxdiff_exptl_absorpt_empirical_full_min 0.466

loop_
_space_group_symop_operation_xyz
'x, y, z'
'-x, -y, -z'

loop_
_atom_site_label
_atom_site_type_symbol
_atom_site_fract_x
_atom_site_fract_y
_atom_site_fract_z
_atom_site_U_iso_or_equiv
_atom_site_adp_type
_atom_site_occupancy
_atom_site_site_symmetry_order
_atom_site_calc_flag
_atom_site_refinement_flags_posn
_atom_site_refinement_flags_adp
_atom_site_refinement_flags_occupancy
_atom_site_disorder_assembly
_atom_site_disorder_group
O1 O 0.31246(6) 0.43790(4) 0.78817(4) 0.0393(2) Uani 1 1 d . . . . .
O2 O 0.28260(6) 0.31146(4) 0.65927(4) 0.0398(2) Uani 1 1 d . . . . .
O3 O 0.52589(6) 0.43471(4) 0.59822(5) 0.0488(2) Uani 1 1 d . . . . .
O4 O 0.56403(8) 0.23368(6) 0.54236(6) 0.0700(3) Uani 1 1 d . . . . .
O5 O 0.80447(7) 0.27622(5) 0.62125(5) 0.0636(3) Uani 1 1 d . . . . .
O6 O 0.64436(7) 0.07217(5) 0.74202(5) 0.0525(2) Uani 1 1 d . . . . .
O7 O 0.72972(5) 0.18545(4) 0.84298(4) 0.0417(2) Uani 1 1 d . . . . .
O8 O 0.45240(6) 0.06188(4) 0.95130(4) 0.0408(2) Uani 1 1 d . . . . .
N1 N 0.00664(7) 0.12778(5) 0.89946(5) 0.0433(3) Uani 1 1 d . . . . .
N2 N 0.59828(7) 0.36714(6) 1.00355(6) 0.0444(3) Uani 1 1 d . . . . .
C1 C 0.26871(7) 0.29271(5) 0.89300(5) 0.0298(2) Uani 1 1 d . . . . .
C2 C 0.26327(7) 0.23102(5) 0.91378(5) 0.0295(2) Uani 1 1 d . . . . .
C3 C 0.32269(7) 0.18827(5) 0.94515(5) 0.0312(2) Uani 1 1 d . . . . .
H3 H 0.320608 0.146346 0.957422 0.037 Uiso 1 1 calc R U . . .
C4 C 0.38496(7) 0.20403(5) 0.95936(5) 0.0299(2) Uani 1 1 d . . . . .
C5 C 0.38810(7) 0.26604(5) 0.94052(5) 0.0295(2) Uani 1 1 d . . . . .
C6 C 0.33144(7) 0.30853(5) 0.90672(5) 0.0311(2) Uani 1 1 d . . . . .
H6 H 0.335700 0.350397 0.892276 0.037 Uiso 1 1 calc R U . . .
C7 C 0.19552(7) 0.20747(5) 0.90669(5) 0.0308(2) Uani 1 1 d . . . . .
C8 C 0.10906(7) 0.22376(6) 0.93119(6) 0.0341(2) Uani 1 1 d . . . . .
H8 H 0.092388 0.252878 0.949974 0.041 Uiso 1 1 calc R U . . .
C9 C 0.04709(8) 0.19794(6) 0.92848(6) 0.0369(3) Uani 1 1 d . . . . .
H9 H -0.011544 0.209766 0.945138 0.044 Uiso 1 1 calc R U . . .
C10 C 0.07012(8) 0.15491(6) 0.90157(6) 0.0367(3) Uani 1 1 d . . . . .
C11 C 0.15589(8) 0.13812(6) 0.87756(6) 0.0392(3) Uani 1 1 d . . . . .
H11 H 0.172476 0.108457 0.859450 0.047 Uiso 1 1 calc R U . . .
C12 C 0.21775(8) 0.16439(6) 0.87979(6) 0.0355(3) Uani 1 1 d . . . . .
H12 H 0.276270 0.152786 0.862676 0.043 Uiso 1 1 calc R U . . .
C13 C -0.06027(8) 0.10821(6) 0.95259(6) 0.0401(3) Uani 1 1 d . . . . .
C14 C -0.14430(9) 0.11988(7) 0.94814(7) 0.0480(3) Uani 1 1 d . . . . .
H14 H -0.157209 0.140597 0.909139 0.058 Uiso 1 1 calc R U . . .
C15 C -0.20895(10) 0.10148(9) 1.00018(8) 0.0633(4) Uani 1 1 d . . . . .
H15 H -0.266179 0.109552 0.996676 0.076 Uiso 1 1 calc R U . . .
C16 C -0.19166(11) 0.07148(10) 1.05728(8) 0.0706(5) Uani 1 1 d . . . . .
H16 H -0.236619 0.059444 1.093031 0.085 Uiso 1 1 calc R U . . .
C17 C -0.10795(11) 0.05917(9) 1.06176(8) 0.0655(5) Uani 1 1 d . . . . .
H17 H -0.095268 0.038174 1.100819 0.079 Uiso 1 1 calc R U . . .
C18 C -0.04277(10) 0.07716(7) 1.00993(7) 0.0524(4) Uani 1 1 d . . . . .
H18 H 0.014538 0.068223 1.013517 0.063 Uiso 1 1 calc R U . . .
C19 C 0.00687(8) 0.12553(6) 0.84380(6) 0.0375(3) Uani 1 1 d . . . . .
C20 C 0.03532(9) 0.17111(7) 0.78807(7) 0.0455(3) Uani 1 1 d . . . . .
H20 H 0.056074 0.203785 0.787306 0.055 Uiso 1 1 calc R U . . .
C21 C 0.03354(11) 0.16910(9) 0.73384(7) 0.0596(4) Uani 1 1 d . . . . .
H21 H 0.053239 0.200417 0.696009 0.072 Uiso 1 1 calc R U . . .
C22 C 0.00346(11) 0.12212(10) 0.73404(9) 0.0678(5) Uani 1 1 d . . . . .
H22 H 0.002118 0.121033 0.696630 0.081 Uiso 1 1 calc R U . . .
C23 C -0.02462(11) 0.07678(8) 0.78905(9) 0.0603(4) Uani 1 1 d . . . . .
H23 H -0.045452 0.044352 0.789383 0.072 Uiso 1 1 calc R U . . .
C24 C -0.02292(9) 0.07778(7) 0.84383(7) 0.0470(3) Uani 1 1 d . . . . .
H24 H -0.042001 0.046009 0.881430 0.056 Uiso 1 1 calc R U . . .
C25 C 0.44604(7) 0.28991(5) 0.95690(5) 0.0311(2) Uani 1 1 d . . . . .
C26 C 0.44297(8) 0.27614(6) 1.01804(6) 0.0374(3) Uani 1 1 d . . . . .
H26 H 0.406248 0.248956 1.049764 0.045 Uiso 1 1 calc R U . . .
C27 C 0.49284(9) 0.30165(6) 1.03302(6) 0.0410(3) Uani 1 1 d . . . . .
H27 H 0.490052 0.291750 1.074868 0.049 Uiso 1 1 calc R U . . .
C28 C 0.54677(8) 0.34147(6) 0.98746(6) 0.0381(3) Uani 1 1 d . . . . .
C29 C 0.54988(8) 0.35607(6) 0.92651(6) 0.0384(3) Uani 1 1 d . . . . .
H29 H 0.586227 0.383632 0.894950 0.046 Uiso 1 1 calc R U . . .
C30 C 0.49991(8) 0.33042(6) 0.91157(6) 0.0346(3) Uani 1 1 d . . . . .
H30 H 0.502516 0.340694 0.869674 0.041 Uiso 1 1 calc R U . . .
C31 C 0.55877(8) 0.39156(6) 1.05001(6) 0.0404(3) Uani 1 1 d . . . . .
C32 C 0.47941(10) 0.42825(7) 1.04954(7) 0.0499(3) Uani 1 1 d . . . . .
H32 H 0.452225 0.436842 1.018117 0.060 Uiso 1 1 calc R U . . .
C33 C 0.43988(11) 0.45229(8) 1.09449(8) 0.0592(4) Uani 1 1 d . . . . .
H33 H 0.385325 0.476880 1.094033 0.071 Uiso 1 1 calc R U . . .
C34 C 0.47893(11) 0.44090(9) 1.14021(8) 0.0617(4) Uani 1 1 d . . . . .
H34 H 0.452027 0.458034 1.170689 0.074 Uiso 1 1 calc R U . . .
C35 C 0.55761(11) 0.40426(8) 1.14086(8) 0.0572(4) Uani 1 1 d . . . . .
H35 H 0.584831 0.396151 1.172123 0.069 Uiso 1 1 calc R U . . .
C36 C 0.59720(9) 0.37927(7) 1.09670(7) 0.0464(3) Uani 1 1 d . . . . .
H36 H 0.650868 0.353588 1.098162 0.056 Uiso 1 1 calc R U . . .
C37 C 0.68778(8) 0.35894(7) 0.98038(6) 0.0418(3) Uani 1 1 d . . . . .
C38 C 0.73658(9) 0.39993(7) 0.97436(7) 0.0488(3) Uani 1 1 d . . . . .
H38 H 0.709335 0.434421 0.985023 0.059 Uiso 1 1 calc R U . . .
C39 C 0.82436(10) 0.39053(9) 0.95295(7) 0.0583(4) Uani 1 1 d . . . . .
H39 H 0.857028 0.418225 0.949981 0.070 Uiso 1 1 calc R U . . .
C40 C 0.86550(10) 0.34154(10) 0.93577(8) 0.0630(4) Uani 1 1 d . . . . .
H40 H 0.925871 0.335657 0.920745 0.076 Uiso 1 1 calc R U . . .
C41 C 0.81733(10) 0.30117(9) 0.94079(8) 0.0606(4) Uani 1 1 d . . . . .
H41 H 0.844703 0.267491 0.928797 0.073 Uiso 1 1 calc R U . . .
C42 C 0.72943(9) 0.30966(7) 0.96322(7) 0.0503(3) Uani 1 1 d . . . . .
H42 H 0.697148 0.281368 0.966931 0.060 Uiso 1 1 calc R U . . .
C43 C 0.21282(8) 0.34336(6) 0.85392(5) 0.0336(2) Uani 1 1 d . . . . .
H43A H 0.157946 0.329875 0.862234 0.040 Uiso 1 1 calc R U . . .
H43B H 0.200104 0.379326 0.865244 0.040 Uiso 1 1 calc R U . . .
C44 C 0.25590(7) 0.36105(5) 0.78621(5) 0.0324(2) Uani 1 1 d . . . . .
C45 C 0.30443(8) 0.40814(5) 0.75460(6) 0.0330(2) Uani 1 1 d . . . . .
C46 C 0.34160(8) 0.42338(5) 0.69209(6) 0.0337(2) Uani 1 1 d . . . . .
H46 H 0.372874 0.456571 0.670743 0.040 Uiso 1 1 calc R U . . .
C47 C 0.33403(8) 0.39119(5) 0.66019(5) 0.0330(2) Uani 1 1 d . . . . .
C48 C 0.28753(8) 0.34280(5) 0.69235(6) 0.0332(2) Uani 1 1 d . . . . .
C49 C 0.24849(8) 0.32859(5) 0.75431(5) 0.0335(2) Uani 1 1 d . . . . .
H49 H 0.216031 0.296045 0.775427 0.040 Uiso 1 1 calc R U . . .
C50 C 0.37846(9) 0.47515(6) 0.76065(6) 0.0411(3) Uani 1 1 d . . . . .
H50A H 0.363435 0.511828 0.725807 0.049 Uiso 1 1 calc R U . . .
H50B H 0.433208 0.452292 0.745162 0.049 Uiso 1 1 calc R U . . .
C51 C 0.38680(10) 0.49308(7) 0.80910(7) 0.0499(3) Uani 1 1 d . . . . .
H51A H 0.431078 0.519213 0.791415 0.075 Uiso 1 1 calc R U . . .
H51B H 0.402671 0.456477 0.842996 0.075 Uiso 1 1 calc R U . . .
H51C H 0.332079 0.515208 0.824442 0.075 Uiso 1 1 calc R U . . .
C52 C 0.23445(10) 0.26225(6) 0.69113(7) 0.0464(3) Uani 1 1 d . . . . .
H52A H 0.173468 0.277367 0.705721 0.056 Uiso 1 1 calc R U . . .
H52B H 0.256424 0.232294 0.726992 0.056 Uiso 1 1 calc R U . . .
C53 C 0.24430(13) 0.23332(8) 0.64627(8) 0.0633(4) Uani 1 1 d . . . . .
H53A H 0.221133 0.263198 0.611499 0.095 Uiso 1 1 calc R U . . .
H53B H 0.213148 0.198532 0.666651 0.095 Uiso 1 1 calc R U . . .
H53C H 0.305031 0.219446 0.631493 0.095 Uiso 1 1 calc R U . . .
C54 C 0.37658(8) 0.40859(6) 0.59217(6) 0.0366(3) Uani 1 1 d . . . . .
H54A H 0.338915 0.403442 0.571763 0.044 Uiso 1 1 calc R U . . .
H54B H 0.382946 0.452109 0.574294 0.044 Uiso 1 1 calc R U . . .
C55 C 0.46333(8) 0.37138(6) 0.57896(6) 0.0378(3) Uani 1 1 d . . . . .
C56 C 0.53586(8) 0.38510(6) 0.58295(5) 0.0380(3) Uani 1 1 d . . . . .
C57 C 0.61459(9) 0.34883(6) 0.57373(6) 0.0433(3) Uani 1 1 d . . . . .
H57 H 0.663380 0.359177 0.576523 0.052 Uiso 1 1 calc R U . . .
C58 C 0.62362(9) 0.29779(7) 0.56054(6) 0.0448(3) Uani 1 1 d . . . . .
C59 C 0.55215(10) 0.28507(7) 0.55453(7) 0.0495(3) Uani 1 1 d . . . . .
C60 C 0.47323(10) 0.32151(7) 0.56340(7) 0.0476(3) Uani 1 1 d . . . . .
H60 H 0.425049 0.312150 0.558743 0.057 Uiso 1 1 calc R U . . .
C63 C 0.50347(15) 0.22520(10) 0.52177(14) 0.0932(8) Uani 1 1 d . . . . .
H63A H 0.495051 0.260036 0.483670 0.112 Uiso 1 1 calc R U . . .
H63B H 0.448300 0.223095 0.552948 0.112 Uiso 1 1 calc R U . . .
C64 C 0.53136(14) 0.16758(10) 0.50952(13) 0.0887(7) Uani 1 1 d . . . . .
H64A H 0.490508 0.163848 0.491146 0.133 Uiso 1 1 calc R U . . .
H64B H 0.533656 0.132788 0.548138 0.133 Uiso 1 1 calc R U . . .
H64C H 0.588180 0.168377 0.481253 0.133 Uiso 1 1 calc R U . . .
C65 C 0.70895(10) 0.25654(7) 0.55572(6) 0.0531(4) Uani 1 1 d . . . . .
H65A H 0.755657 0.281476 0.535040 0.064 Uiso 1 1 calc R U . . .
H65B H 0.712203 0.233526 0.530547 0.064 Uiso 1 1 calc R U . . .
C66 C 0.72064(9) 0.21218(7) 0.61892(6) 0.0456(3) Uani 1 1 d . . . . .
C67 C 0.76750(9) 0.22338(7) 0.64898(7) 0.0483(3) Uani 1 1 d . . . . .
C68 C 0.77332(9) 0.18422(7) 0.70817(7) 0.0469(3) Uani 1 1 d . . . . .
H68 H 0.806946 0.192094 0.727511 0.056 Uiso 1 1 calc R U . . .
C69 C 0.73126(8) 0.13406(6) 0.73958(6) 0.0401(3) Uani 1 1 d . . . . .
C70 C 0.68431(9) 0.12264(6) 0.70930(6) 0.0426(3) Uani 1 1 d . . . . .
C71 C 0.68024(9) 0.16092(7) 0.64957(6) 0.0459(3) Uani 1 1 d . . . . .
H71 H 0.649251 0.151874 0.629319 0.055 Uiso 1 1 calc R U . . .
C72 C 0.89303(11) 0.26797(8) 0.59909(9) 0.0672(5) Uani 1 1 d . . . . .
H72A H 0.909607 0.244550 0.572147 0.081 Uiso 1 1 calc R U . . .
H72B H 0.920779 0.244860 0.633681 0.081 Uiso 1 1 calc R U . . .
C73 C 0.92153(13) 0.32880(9) 0.56387(9) 0.0724(5) Uani 1 1 d . . . . .
H73A H 0.896803 0.350361 0.528169 0.109 Uiso 1 1 calc R U . . .
H73B H 0.984065 0.323481 0.550104 0.109 Uiso 1 1 calc R U . . .
H73C H 0.902441 0.352498 0.590215 0.109 Uiso 1 1 calc R U . . .
C74 C 0.60312(14) 0.05511(9) 0.71081(9) 0.0689(5) Uani 1 1 d . . . . .
H74A H 0.645184 0.045669 0.676098 0.083 Uiso 1 1 calc R U . . .
H74B H 0.558467 0.088611 0.694641 0.083 Uiso 1 1 calc R U . . .
C75 C 0.56381(16) -0.00013(11) 0.75694(12) 0.0906(7) Uani 1 1 d . . . . .
H75A H 0.542358 -0.017113 0.736120 0.136 Uiso 1 1 calc R U . . .
H75B H 0.516382 0.011297 0.787700 0.136 Uiso 1 1 calc R U . . .
H75C H 0.607037 -0.030630 0.777096 0.136 Uiso 1 1 calc R U . . .
C76 C 0.73628(8) 0.09278(6) 0.80480(6) 0.0411(3) Uani 1 1 d . . . . .
H76A H 0.738419 0.050253 0.810047 0.049 Uiso 1 1 calc R U . . .
H76B H 0.790128 0.095390 0.811318 0.049 Uiso 1 1 calc R U . . .
C77 C 0.66186(8) 0.10816(5) 0.85329(6) 0.0356(3) Uani 1 1 d . . . . .
C78 C 0.66070(7) 0.15439(6) 0.87194(6) 0.0349(3) Uani 1 1 d . . . . .
C79 C 0.59316(7) 0.16695(6) 0.91746(6) 0.0345(2) Uani 1 1 d . . . . .
H79 H 0.594420 0.197639 0.930611 0.041 Uiso 1 1 calc R U . . .
C80 C 0.52377(7) 0.13556(5) 0.94419(6) 0.0334(2) Uani 1 1 d . . . . .
C81 C 0.52348(8) 0.09041(5) 0.92458(6) 0.0351(3) Uani 1 1 d . . . . .
C82 C 0.59262(8) 0.07636(5) 0.88048(6) 0.0364(3) Uani 1 1 d . . . . .
H82 H 0.592569 0.044412 0.868691 0.044 Uiso 1 1 calc R U . . .
C83 C 0.72343(9) 0.23954(6) 0.85295(7) 0.0469(3) Uani 1 1 d . . . . .
H83A H 0.725286 0.229495 0.895591 0.056 Uiso 1 1 calc R U . . .
H83B H 0.669112 0.266621 0.845753 0.056 Uiso 1 1 calc R U . . .
C84 C 0.79858(11) 0.27007(8) 0.80824(9) 0.0622(4) Uani 1 1 d . . . . .
H84A H 0.795844 0.279767 0.766284 0.093 Uiso 1 1 calc R U . . .
H84B H 0.851815 0.242701 0.815822 0.093 Uiso 1 1 calc R U . . .
H84C H 0.796990 0.307630 0.813502 0.093 Uiso 1 1 calc R U . . .
C85 C 0.44532(10) 0.02031(6) 0.92745(7) 0.0449(3) Uani 1 1 d . . . . .
H85A H 0.489673 -0.016022 0.936645 0.054 Uiso 1 1 calc R U . . .
H85B H 0.453321 0.039906 0.882414 0.054 Uiso 1 1 calc R U . . .
C86 C 0.35809(11) 0.00227(7) 0.95712(8) 0.0555(4) Uani 1 1 d . . . . .
H86A H 0.351582 -0.026369 0.941589 0.083 Uiso 1 1 calc R U . . .
H86B H 0.314717 0.038506 0.947540 0.083 Uiso 1 1 calc R U . . .
H86C H 0.350885 -0.017121 1.001641 0.083 Uiso 1 1 calc R U . . .
C87 C 0.44897(7) 0.15340(6) 0.99097(6) 0.0340(2) Uani 1 1 d . . . . .
H87A H 0.470078 0.167209 1.015108 0.041 Uiso 1 1 calc R U . . .
H87B H 0.420496 0.117577 1.019560 0.041 Uiso 1 1 calc R U . . .
C61 C 0.5586(3) 0.48487(15) 0.55590(15) 0.0563(8) Uani 0.5 1 d . . P A 1
H61A H 0.534980 0.500023 0.519535 0.068 Uiso 0.5 1 calc R U P A 1
H61B H 0.621495 0.474720 0.542693 0.068 Uiso 0.5 1 calc R U P A 1
C62 C 0.5373(6) 0.5331(4) 0.5817(4) 0.078(2) Uani 0.5 1 d . . P A 1
H62A H 0.475119 0.544424 0.593081 0.118 Uiso 0.5 1 calc R U P A 1
H62B H 0.563049 0.568929 0.550945 0.118 Uiso 0.5 1 calc R U P A 1
H62C H 0.559887 0.517796 0.618171 0.118 Uiso 0.5 1 calc R U P A 1
C61A C 0.5992(3) 0.4629(2) 0.5809(2) 0.0713(10) Uani 0.5 1 d . . P A 2
H61C H 0.628953 0.469533 0.537508 0.086 Uiso 0.5 1 calc R U P A 2
H61D H 0.639498 0.436470 0.606692 0.086 Uiso 0.5 1 calc R U P A 2
C62A C 0.5698(6) 0.5233(5) 0.5893(6) 0.092(3) Uani 0.5 1 d . . P A 2
H62D H 0.539390 0.552013 0.557984 0.138 Uiso 0.5 1 calc R U P A 2
H62E H 0.619655 0.539674 0.585284 0.138 Uiso 0.5 1 calc R U P A 2
H62F H 0.531532 0.517365 0.630116 0.138 Uiso 0.5 1 calc R U P A 2
O9 O 0.32806(6) 0.70740(4) 0.70680(4) 0.0444(2) Uani 1 1 d . . . . .
O10 O 0.10723(6) 0.53925(4) 0.85126(4) 0.0445(2) Uani 1 1 d . . . . .
O15 O -0.11884(7) 0.96602(4) 0.65208(4) 0.0463(2) Uani 1 1 d . . . . .
O16 O -0.08511(6) 0.78160(4) 0.57137(5) 0.0458(2) Uani 1 1 d . . . . .
N3 N 0.10534(8) 0.46551(5) 0.60359(5) 0.0432(3) Uani 1 1 d . . . . .
N4 N 0.29837(8) 1.03505(5) 0.48775(6) 0.0491(3) Uani 1 1 d . . . . .
C88 C 0.22900(8) 0.69848(5) 0.61037(5) 0.0311(2) Uani 1 1 d . . . . .
C89 C 0.16389(7) 0.68822(5) 0.59354(5) 0.0305(2) Uani 1 1 d . . . . .
C90 C 0.10851(8) 0.73788(5) 0.56492(6) 0.0334(2) Uani 1 1 d . . . . .
H90 H 0.063035 0.730485 0.555298 0.040 Uiso 1 1 calc R U . . .
C91 C 0.11647(8) 0.79795(5) 0.54968(5) 0.0318(2) Uani 1 1 d . . . . .
C92 C 0.18450(8) 0.80856(5) 0.56315(5) 0.0310(2) Uani 1 1 d . . . . .
C93 C 0.23755(8) 0.75860(5) 0.59439(5) 0.0325(2) Uani 1 1 d . . . . .
H93 H 0.281788 0.765947 0.605323 0.039 Uiso 1 1 calc R U . . .
C94 C 0.15193(8) 0.62735(5) 0.60101(5) 0.0316(2) Uani 1 1 d . . . . .
C95 C 0.21544(8) 0.59167(5) 0.57237(6) 0.0332(2) Uani 1 1 d . . . . .
H95 H 0.269983 0.604092 0.551504 0.040 Uiso 1 1 calc R U . . .
C96 C 0.20030(8) 0.53826(5) 0.57385(6) 0.0350(3) Uani 1 1 d . . . . .
H96 H 0.244577 0.514395 0.554339 0.042 Uiso 1 1 calc R U . . .
C97 C 0.12092(8) 0.51951(5) 0.60364(6) 0.0362(3) Uani 1 1 d . . . . .
C98 C 0.05730(9) 0.55440(6) 0.63251(6) 0.0421(3) Uani 1 1 d . . . . .
H98 H 0.002810 0.541850 0.653203 0.051 Uiso 1 1 calc R U . . .
C99 C 0.07262(8) 0.60760(6) 0.63141(6) 0.0390(3) Uani 1 1 d . . . . .
H99 H 0.028485 0.630910 0.651653 0.047 Uiso 1 1 calc R U . . .
C100 C 0.06639(8) 0.42179(5) 0.65786(6) 0.0376(3) Uani 1 1 d . . . . .
C101 C 0.07178(8) 0.41595(6) 0.71504(6) 0.0403(3) Uani 1 1 d . . . . .
H101 H 0.102680 0.441693 0.717395 0.048 Uiso 1 1 calc R U . . .
C102 C 0.03252(9) 0.37304(6) 0.76811(7) 0.0450(3) Uani 1 1 d . . . . .
H102 H 0.036246 0.369884 0.806667 0.054 Uiso 1 1 calc R U . . .
C103 C -0.01206(10) 0.33467(7) 0.76595(7) 0.0529(4) Uani 1 1 d . . . . .
H103 H -0.038841 0.305176 0.802627 0.063 Uiso 1 1 calc R U . . .
C104 C -0.01713(10) 0.33987(7) 0.70937(8) 0.0536(4) Uani 1 1 d . . . . .
H104 H -0.047481 0.313575 0.707370 0.064 Uiso 1 1 calc R U . . .
C105 C 0.02134(9) 0.38272(6) 0.65597(7) 0.0450(3) Uani 1 1 d . . . . .
H105 H 0.017173 0.385704 0.617593 0.054 Uiso 1 1 calc R U . . .
C106 C 0.13257(9) 0.45640(6) 0.54700(6) 0.0402(3) Uani 1 1 d . . . . .
C107 C 0.18525(10) 0.40329(6) 0.54289(7) 0.0471(3) Uani 1 1 d . . . . .
H107 H 0.203102 0.372711 0.577913 0.057 Uiso 1 1 calc R U . . .
C108 C 0.21167(13) 0.39497(8) 0.48778(8) 0.0627(4) Uani 1 1 d . . . . .
H108 H 0.247173 0.358359 0.485312 0.075 Uiso 1 1 calc R U . . .
C109 C 0.18728(15) 0.43890(8) 0.43667(8) 0.0719(5) Uani 1 1 d . . . . .
H109 H 0.206215 0.433037 0.398840 0.086 Uiso 1 1 calc R U . . .
C110 C 0.13515(15) 0.49155(8) 0.44063(8) 0.0720(5) Uani 1 1 d . . . . .
H110 H 0.117927 0.522096 0.405353 0.086 Uiso 1 1 calc R U . . .
C111 C 0.10755(12) 0.50043(7) 0.49555(7) 0.0554(4) Uani 1 1 d . . . . .
H111 H 0.071322 0.536875 0.497871 0.066 Uiso 1 1 calc R U . . .
C112 C 0.20636(8) 0.87014(5) 0.54371(5) 0.0329(2) Uani 1 1 d . . . . .
C113 C 0.22715(8) 0.90797(5) 0.48192(6) 0.0357(3) Uani 1 1 d . . . . .
H113 H 0.221906 0.896017 0.451768 0.043 Uiso 1 1 calc R U . . .
C114 C 0.25528(9) 0.96262(6) 0.46382(6) 0.0398(3) Uani 1 1 d . . . . .
H114 H 0.268086 0.987987 0.421609 0.048 Uiso 1 1 calc R U . . .
C115 C 0.26487(9) 0.98055(6) 0.50700(6) 0.0422(3) Uani 1 1 d . . . . .
C116 C 0.24320(11) 0.94379(6) 0.56869(6) 0.0475(3) Uani 1 1 d . . . . .
H116 H 0.248224 0.955964 0.598745 0.057 Uiso 1 1 calc R U . . .
C117 C 0.21427(10) 0.88944(6) 0.58664(6) 0.0418(3) Uani 1 1 d . . . . .
H117 H 0.199552 0.864884 0.629007 0.050 Uiso 1 1 calc R U . . .
C118 C 0.37540(9) 1.04413(6) 0.44091(7) 0.0450(3) Uani 1 1 d . . . . .
C119 C 0.44323(12) 0.99754(7) 0.44255(10) 0.0700(5) Uani 1 1 d . . . . .
H119 H 0.439405 0.959468 0.475855 0.084 Uiso 1 1 calc R U . . .
C120 C 0.51691(14) 1.00599(9) 0.39586(12) 0.0869(7) Uani 1 1 d . . . . .
H120 H 0.563058 0.973338 0.396957 0.104 Uiso 1 1 calc R U . . .
C121 C 0.52424(12) 1.06110(9) 0.34783(11) 0.0775(6) Uani 1 1 d . . . . .
H121 H 0.574951 1.066768 0.315759 0.093 Uiso 1 1 calc R U . . .
C122 C 0.45738(11) 1.10749(8) 0.34708(9) 0.0685(5) Uani 1 1 d . . . . .
H122 H 0.462225 1.145918 0.314421 0.082 Uiso 1 1 calc R U . . .
C123 C 0.38309(10) 1.09969(7) 0.39269(7) 0.0531(4) Uani 1 1 d . . . . .
H123 H 0.337021 1.132441 0.391122 0.064 Uiso 1 1 calc R U . . .
C124 C 0.25798(10) 1.07774(6) 0.51563(6) 0.0443(3) Uani 1 1 d . . . . .
C125 C 0.16989(11) 1.08606(6) 0.53826(7) 0.0492(3) Uani 1 1 d . . . . .
H125 H 0.136414 1.062320 0.535312 0.059 Uiso 1 1 calc R U . . .
C126 C 0.13062(12) 1.12845(7) 0.56494(7) 0.0577(4) Uani 1 1 d . . . . .
H126 H 0.070370 1.133223 0.580804 0.069 Uiso 1 1 calc R U . . .
C127 C 0.17803(14) 1.16420(8) 0.56891(9) 0.0686(5) Uani 1 1 d . . . . .
H127 H 0.150719 1.193527 0.587194 0.082 Uiso 1 1 calc R U . . .
C128 C 0.26521(14) 1.15660(9) 0.54598(9) 0.0704(5) Uani 1 1 d . . . . .
H128 H 0.298093 1.181290 0.548053 0.084 Uiso 1 1 calc R U . . .
C129 C 0.30571(12) 1.11359(7) 0.51997(8) 0.0570(4) Uani 1 1 d . . . . .
H129 H 0.366118 1.108394 0.505020 0.068 Uiso 1 1 calc R U . . .
C130 C 0.28690(8) 0.64762(5) 0.64745(6) 0.0353(3) Uani 1 1 d . . . . .
H13A H 0.344635 0.659015 0.633909 0.042 Uiso 1 1 calc R U . . .
H13B H 0.292179 0.610266 0.639945 0.042 Uiso 1 1 calc R U . . .
C131 C 0.25217(8) 0.63486(5) 0.71559(6) 0.0336(2) Uani 1 1 d . . . . .
C132 C 0.27242(8) 0.66627(5) 0.74366(6) 0.0353(3) Uani 1 1 d . . . . .
C133 C 0.23742(8) 0.65471(6) 0.80582(6) 0.0364(3) Uani 1 1 d . . . . .
H133 H 0.251893 0.676271 0.824273 0.044 Uiso 1 1 calc R U . . .
C134 C 0.18187(8) 0.61246(5) 0.84162(6) 0.0360(3) Uani 1 1 d . . . . .
C135 C 0.16179(8) 0.58110(5) 0.81359(6) 0.0356(3) Uani 1 1 d . . . . .
C136 C 0.19680(8) 0.59233(5) 0.75152(6) 0.0351(3) Uani 1 1 d . . . . .
H136 H 0.182620 0.570484 0.733214 0.042 Uiso 1 1 calc R U . . .
C137 C 0.33790(10) 0.74782(7) 0.73091(8) 0.0522(4) Uani 1 1 d . . . . .
H13C H 0.367283 0.724968 0.764664 0.063 Uiso 1 1 calc R U . . .
H13D H 0.281227 0.768168 0.747204 0.063 Uiso 1 1 calc R U . . .
C138 C 0.38992(13) 0.79404(8) 0.67976(10) 0.0709(5) Uani 1 1 d . . . . .
H13E H 0.359489 0.817187 0.647157 0.106 Uiso 1 1 calc R U . . .
H13F H 0.445340 0.773357 0.663374 0.106 Uiso 1 1 calc R U . . .
H13G H 0.398961 0.821817 0.695309 0.106 Uiso 1 1 calc R U . . .
C139 C 0.08480(9) 0.50618(6) 0.82464(7) 0.0485(3) Uani 1 1 d . . . . .
H13H H 0.136290 0.481488 0.808076 0.058 Uiso 1 1 calc R U . . .
H13I H 0.057299 0.534357 0.790887 0.058 Uiso 1 1 calc R U . . .
C140 C 0.02330(12) 0.46565(9) 0.87557(10) 0.0714(5) Uani 1 1 d . . . . .
H14A H 0.004351 0.442681 0.859330 0.107 Uiso 1 1 calc R U . . .
H14B H -0.026329 0.490679 0.892389 0.107 Uiso 1 1 calc R U . . .
H14C H 0.051986 0.437304 0.908042 0.107 Uiso 1 1 calc R U . . .
C141 C 0.14476(9) 0.60102(6) 0.90935(6) 0.0431(3) Uani 1 1 d D U . . .
H14D H 0.136837 0.557801 0.931356 0.052 Uiso 0.691(4) 1 calc R U P B 1
H14E H 0.186869 0.607754 0.925150 0.052 Uiso 0.691(4) 1 calc R U P B 1
H14F H 0.179026 0.616308 0.924137 0.052 Uiso 0.309(4) 1 calc R U P B 2
H14G H 0.145467 0.556888 0.933395 0.052 Uiso 0.309(4) 1 calc R U P B 2
C163 C -0.25219(9) 0.89838(7) 0.70362(6) 0.0448(3) Uani 1 1 d D U . . .
H16A H -0.302517 0.887005 0.700690 0.054 Uiso 0.691(4) 1 calc R U P B 1
H16B H -0.264489 0.942246 0.696568 0.054 Uiso 0.691(4) 1 calc R U P B 1
H16C H -0.259655 0.941651 0.697899 0.054 Uiso 0.309(4) 1 calc R U P B 2
H16D H -0.302899 0.892659 0.695635 0.054 Uiso 0.309(4) 1 calc R U P B 2
O11 O 0.1330(3) 0.7202(3) 0.9011(4) 0.0526(9) Uani 0.691(4) 1 d D U P B 1
O12 O -0.17020(14) 0.63390(10) 0.96341(12) 0.0697(7) Uani 0.691(4) 1 d D U P B 1
O13 O -0.14855(18) 0.87619(14) 0.87847(12) 0.0635(7) Uani 0.691(4) 1 d D U P B 1
O14 O -0.2839(3) 0.77792(19) 0.7706(2) 0.0659(10) Uani 0.691(4) 1 d D U P B 1
C142 C 0.0603(2) 0.6403(2) 0.9244(3) 0.0429(11) Uani 0.691(4) 1 d D U P B 1
C143 C 0.0559(3) 0.7001(2) 0.9174(3) 0.0428(10) Uani 0.691(4) 1 d D U P B 1
C144 C -0.0231(3) 0.73586(17) 0.9267(2) 0.0482(9) Uani 0.691(4) 1 d D U P B 1
H144 H -0.025824 0.776411 0.922779 0.058 Uiso 0.691(4) 1 calc R U P B 1
C145 C -0.0982(2) 0.71319(15) 0.94173(18) 0.0498(10) Uani 0.691(4) 1 d D U P B 1
C146 C -0.0935(2) 0.65313(15) 0.95046(15) 0.0523(8) Uani 0.691(4) 1 d D U P B 1
C147 C -0.0144(2) 0.61682(19) 0.94237(18) 0.0478(9) Uani 0.691(4) 1 d D U P B 1
H147 H -0.011685 0.575383 0.949270 0.057 Uiso 0.691(4) 1 calc R U P B 1
C148 C 0.1319(3) 0.7775(2) 0.9036(3) 0.0605(12) Uani 0.691(4) 1 d D U P B 1
H14H H 0.105098 0.776672 0.945725 0.073 Uiso 0.691(4) 1 calc R U P B 1
H14I H 0.098470 0.810426 0.875631 0.073 Uiso 0.691(4) 1 calc R U P B 1
C149 C 0.2214(3) 0.7885(3) 0.8847(3) 0.0725(13) Uani 0.691(4) 1 d D U P B 1
H14J H 0.245805 0.792664 0.841732 0.109 Uiso 0.691(4) 1 calc R U P B 1
H14K H 0.254948 0.754157 0.910606 0.109 Uiso 0.691(4) 1 calc R U P B 1
H14L H 0.222672 0.825902 0.889098 0.109 Uiso 0.691(4) 1 calc R U P B 1
C150 C -0.1763(3) 0.57123(14) 0.9922(2) 0.0666(9) Uani 0.691(4) 1 d D U P B 1
H15A H -0.158761 0.553699 1.031354 0.080 Uiso 0.691(4) 1 calc R U P B 1
H15B H -0.138512 0.549377 0.965402 0.080 Uiso 0.691(4) 1 calc R U P B 1
C151 C -0.2687(5) 0.5651(4) 1.0039(5) 0.0776(19) Uani 0.691(4) 1 d D U P B 1
H15C H -0.282986 0.577441 0.964723 0.116 Uiso 0.691(4) 1 calc R U P B 1
H15D H -0.306051 0.591269 1.025821 0.116 Uiso 0.691(4) 1 calc R U P B 1
H15E H -0.276839 0.522723 1.028798 0.116 Uiso 0.691(4) 1 calc R U P B 1
C152 C -0.1824(2) 0.75503(16) 0.94708(14) 0.0604(9) Uani 0.691(4) 1 d D U P B 1
H15F H -0.180322 0.782478 0.966149 0.073 Uiso 0.691(4) 1 calc R U P B 1
H15G H -0.228588 0.730556 0.974170 0.073 Uiso 0.691(4) 1 calc R U P B 1
C153 C -0.2027(3) 0.79291(17) 0.88496(17) 0.0493(9) Uani 0.691(4) 1 d D U P B 1
C154 C -0.1861(3) 0.85206(17) 0.85306(16) 0.0495(9) Uani 0.691(4) 1 d D U P B 1
C155 C -0.2027(3) 0.8853(3) 0.79503(18) 0.0474(11) Uani 0.691(4) 1 d D U P B 1
H155 H -0.190738 0.925811 0.774005 0.057 Uiso 0.691(4) 1 calc R U P B 1
C156 C -0.2357(5) 0.8614(3) 0.76713(19) 0.0479(14) Uani 0.691(4) 1 d D U P B 1
C157 C -0.2522(4) 0.8014(2) 0.8001(2) 0.0538(11) Uani 0.691(4) 1 d D U P B 1
C158 C -0.2357(3) 0.7684(2) 0.8577(2) 0.0523(12) Uani 0.691(4) 1 d D U P B 1
H158 H -0.247503 0.727831 0.878890 0.063 Uiso 0.691(4) 1 calc R U P B 1
C159 C -0.2003(3) 0.92325(17) 0.8962(2) 0.0682(11) Uani 0.691(4) 1 d D U P B 1
H15H H -0.255625 0.910402 0.923160 0.082 Uiso 0.691(4) 1 calc R U P B 1
H15I H -0.211774 0.959044 0.859522 0.082 Uiso 0.691(4) 1 calc R U P B 1
C160 C -0.1567(7) 0.9399(5) 0.9296(4) 0.0734(19) Uani 0.691(4) 1 d D U P B 1
H16E H -0.099863 0.949212 0.904004 0.110 Uiso 0.691(4) 1 calc R U P B 1
H16F H -0.151038 0.905787 0.968056 0.110 Uiso 0.691(4) 1 calc R U P B 1
H16G H -0.190754 0.975673 0.938450 0.110 Uiso 0.691(4) 1 calc R U P B 1
C161 C -0.3153(2) 0.72147(11) 0.80330(13) 0.0747(9) Uani 0.691(4) 1 d D U P B 1
H16H H -0.362519 0.723738 0.839133 0.090 Uiso 0.691(4) 1 calc R U P B 1
H16I H -0.269115 0.688783 0.818362 0.090 Uiso 0.691(4) 1 calc R U P B 1
C162 C -0.3465(4) 0.7077(3) 0.7618(3) 0.123(2) Uani 0.691(4) 1 d D U P B 1
H16J H -0.297637 0.697312 0.731131 0.184 Uiso 0.691(4) 1 calc R U P B 1
H16K H -0.384125 0.743402 0.741079 0.184 Uiso 0.691(4) 1 calc R U P B 1
H16L H -0.378245 0.673297 0.785716 0.184 Uiso 0.691(4) 1 calc R U P B 1
C164 C -0.17442(8) 0.88631(6) 0.65547(6) 0.0375(3) Uani 1 1 d . . . . .
C165 C -0.10781(9) 0.92038(5) 0.63080(6) 0.0372(3) Uani 1 1 d . . . . .
C166 C -0.03635(8) 0.90803(5) 0.58749(6) 0.0367(3) Uani 1 1 d . . . . .
H166 H 0.008320 0.931839 0.570998 0.044 Uiso 1 1 calc R U . . .
C167 C -0.02882(8) 0.86132(5) 0.56770(6) 0.0353(3) Uani 1 1 d . . . . .
C168 C -0.09527(8) 0.82716(5) 0.59239(6) 0.0376(3) Uani 1 1 d . . . . .
C169 C -0.16681(8) 0.83975(6) 0.63563(6) 0.0381(3) Uani 1 1 d . . . . .
H169 H -0.211579 0.816046 0.652046 0.046 Uiso 1 1 calc R U . . .
C170 C -0.05619(10) 1.00465(6) 0.62581(7) 0.0475(3) Uani 1 1 d . . . . .
H17A H -0.047594 1.023321 0.580699 0.057 Uiso 1 1 calc R U . . .
H17B H -0.001002 0.981457 0.635468 0.057 Uiso 1 1 calc R U . . .
C171 C -0.08896(12) 1.05300(8) 0.65318(9) 0.0635(4) Uani 1 1 d . . . . .
H17C H -0.047537 1.081240 0.636011 0.095 Uiso 1 1 calc R U . . .
H17D H -0.096863 1.033863 0.697771 0.095 Uiso 1 1 calc R U . . .
H17E H -0.143775 1.075321 0.643532 0.095 Uiso 1 1 calc R U . . .
C172 C -0.15542(10) 0.74955(7) 0.59145(8) 0.0526(4) Uani 1 1 d . . . . .
H17F H -0.205916 0.777855 0.577948 0.063 Uiso 1 1 calc R U . . .
H17G H -0.170789 0.730190 0.636750 0.063 Uiso 1 1 calc R U . . .
C173 C -0.12755(12) 0.70180(8) 0.56335(10) 0.0688(5) Uani 1 1 d . . . . .
H17H H -0.108899 0.721298 0.518680 0.103 Uiso 1 1 calc R U . . .
H17I H -0.175581 0.680619 0.573879 0.103 Uiso 1 1 calc R U . . .
H17J H -0.080071 0.672489 0.579264 0.103 Uiso 1 1 calc R U . . .
C174 C 0.05033(8) 0.84850(5) 0.52054(6) 0.0365(3) Uani 1 1 d . . . . .
H17K H 0.076337 0.886061 0.495610 0.044 Uiso 1 1 calc R U . . .
H17L H 0.033373 0.837019 0.492696 0.044 Uiso 1 1 calc R U . . .
O11A O 0.1102(6) 0.7184(6) 0.9017(8) 0.0455(16) Uani 0.309(4) 1 d D U P B 2
O12A O -0.1719(3) 0.61759(19) 0.94636(18) 0.0410(9) Uani 0.309(4) 1 d D U P B 2
O13A O -0.1790(3) 0.86132(19) 0.8934(2) 0.0386(9) Uani 0.309(4) 1 d D U P B 2
O14A O -0.3104(5) 0.7860(4) 0.7644(4) 0.0512(15) Uani 0.309(4) 1 d D U P B 2
C175 C 0.0523(4) 0.6347(5) 0.9170(8) 0.0375(19) Uani 0.309(4) 1 d D U P B 2
C176 C 0.0372(6) 0.6941(5) 0.9151(7) 0.0407(19) Uani 0.309(4) 1 d D U P B 2
C177 C -0.0456(5) 0.7269(4) 0.9248(5) 0.0362(15) Uani 0.309(4) 1 d D U P B 2
H177 H -0.052610 0.767348 0.922716 0.043 Uiso 0.309(4) 1 calc R U P B 2
C178 C -0.1170(5) 0.7016(3) 0.9372(4) 0.0380(14) Uani 0.309(4) 1 d D U P B 2
C179 C -0.1030(4) 0.6436(3) 0.9375(3) 0.0362(12) Uani 0.309(4) 1 d D U P B 2
C180 C -0.0203(5) 0.6112(4) 0.9282(4) 0.0360(14) Uani 0.309(4) 1 d D U P B 2
H180 H -0.013691 0.571130 0.929555 0.043 Uiso 0.309(4) 1 calc R U P B 2
C181 C 0.1010(6) 0.7763(6) 0.9060(7) 0.0479(17) Uani 0.309(4) 1 d D U P B 2
H18A H 0.070310 0.774346 0.948047 0.057 Uiso 0.309(4) 1 calc R U P B 2
H18B H 0.067937 0.808069 0.877068 0.057 Uiso 0.309(4) 1 calc R U P B 2
C182 C 0.1880(6) 0.7907(7) 0.8904(8) 0.062(2) Uani 0.309(4) 1 d D U P B 2
H18C H 0.217208 0.793496 0.848351 0.092 Uiso 0.309(4) 1 calc R U P B 2
H18D H 0.220475 0.758513 0.918791 0.092 Uiso 0.309(4) 1 calc R U P B 2
H18E H 0.183967 0.829608 0.893863 0.092 Uiso 0.309(4) 1 calc R U P B 2
C183 C -0.2023(5) 0.5812(3) 1.0099(3) 0.0516(16) Uani 0.309(4) 1 d D U P B 2
H18F H -0.223531 0.606797 1.034932 0.062 Uiso 0.309(4) 1 calc R U P B 2
H18G H -0.155859 0.549214 1.025517 0.062 Uiso 0.309(4) 1 calc R U P B 2
C184 C -0.2740(10) 0.5529(10) 1.0129(10) 0.067(3) Uani 0.309(4) 1 d D U P B 2
H18H H -0.252886 0.529953 0.985778 0.100 Uiso 0.309(4) 1 calc R U P B 2
H18I H -0.320902 0.585044 0.999657 0.100 Uiso 0.309(4) 1 calc R U P B 2
H18J H -0.294664 0.525483 1.055061 0.100 Uiso 0.309(4) 1 calc R U P B 2
C185 C -0.2050(4) 0.7395(3) 0.9455(3) 0.0361(12) Uani 0.309(4) 1 d D U P B 2
H18K H -0.207986 0.763111 0.970088 0.043 Uiso 0.309(4) 1 calc R U P B 2
H18L H -0.248693 0.712150 0.968525 0.043 Uiso 0.309(4) 1 calc R U P B 2
C186 C -0.2250(5) 0.7831(4) 0.8845(4) 0.0348(15) Uani 0.309(4) 1 d D U P B 2
C187 C -0.2111(5) 0.8427(4) 0.8604(3) 0.0372(14) Uani 0.309(4) 1 d D U P B 2
C188 C -0.2251(7) 0.8818(5) 0.8029(4) 0.0418(19) Uani 0.309(4) 1 d D U P B 2
H188 H -0.216267 0.922917 0.786668 0.050 Uiso 0.309(4) 1 calc R U P B 2
C189 C -0.2520(12) 0.8602(6) 0.7700(4) 0.0404(18) Uani 0.309(4) 1 d D U P B 2
C190 C -0.2726(8) 0.8017(5) 0.7961(5) 0.0421(17) Uani 0.309(4) 1 d D U P B 2
C191 C -0.2580(6) 0.7636(5) 0.8528(4) 0.0383(15) Uani 0.309(4) 1 d D U P B 2
H191 H -0.270809 0.723358 0.870309 0.046 Uiso 0.309(4) 1 calc R U P B 2
C192 C -0.1793(6) 0.9251(3) 0.8750(3) 0.0458(16) Uani 0.309(4) 1 d D U P B 2
H19A H -0.237743 0.947770 0.873543 0.055 Uiso 0.309(4) 1 calc R U P B 2
H19B H -0.140806 0.940980 0.833815 0.055 Uiso 0.309(4) 1 calc R U P B 2
C193 C -0.1489(15) 0.9326(9) 0.9216(8) 0.061(3) Uani 0.309(4) 1 d D U P B 2
H19C H -0.089816 0.912015 0.920894 0.091 Uiso 0.309(4) 1 calc R U P B 2
H19D H -0.185571 0.914606 0.962506 0.091 Uiso 0.309(4) 1 calc R U P B 2
H19E H -0.151481 0.975928 0.911863 0.091 Uiso 0.309(4) 1 calc R U P B 2
C194 C -0.3888(6) 0.7640(4) 0.7979(4) 0.110(3) Uani 0.309(4) 1 d D U P B 2
H19F H -0.438363 0.797075 0.792945 0.132 Uiso 0.309(4) 1 calc R U P B 2
H19G H -0.390604 0.741393 0.841991 0.132 Uiso 0.309(4) 1 calc R U P B 2
C195 C -0.3840(11) 0.7228(8) 0.7660(8) 0.141(5) Uani 0.309(4) 1 d D U P B 2
H19H H -0.345832 0.736378 0.724938 0.212 Uiso 0.309(4) 1 calc R U P B 2
H19I H -0.441189 0.724082 0.762708 0.212 Uiso 0.309(4) 1 calc R U P B 2
H19J H -0.361658 0.681069 0.789749 0.212 Uiso 0.309(4) 1 calc R U P B 2

loop_
_atom_site_aniso_label
_atom_site_aniso_U_11
_atom_site_aniso_U_22
_atom_site_aniso_U_33
_atom_site_aniso_U_23
_atom_site_aniso_U_13
_atom_site_aniso_U_12
O1 0.0445(5) 0.0415(5) 0.0398(5) -0.0193(4) -0.0059(4) -0.0171(4)
O2 0.0484(5) 0.0395(5) 0.0403(5) -0.0180(4) -0.0128(4) -0.0127(4)
O3 0.0444(5) 0.0481(5) 0.0560(6) -0.0255(5) -0.0022(4) -0.0125(4)
O4 0.0770(8) 0.0598(7) 0.0902(9) -0.0496(7) -0.0324(7) 0.0143(6)
O5 0.0576(7) 0.0518(6) 0.0609(7) -0.0031(5) -0.0102(5) -0.0121(5)
O6 0.0602(6) 0.0484(6) 0.0512(6) -0.0209(5) -0.0103(5) -0.0122(5)
O7 0.0312(4) 0.0460(5) 0.0486(5) -0.0186(4) -0.0055(4) -0.0104(4)
O8 0.0375(5) 0.0391(5) 0.0507(5) -0.0195(4) -0.0080(4) -0.0121(4)
N1 0.0398(6) 0.0573(7) 0.0428(6) -0.0179(5) -0.0087(5) -0.0257(5)
N2 0.0366(6) 0.0612(7) 0.0538(7) -0.0339(6) -0.0120(5) -0.0138(5)
C1 0.0280(5) 0.0364(6) 0.0269(5) -0.0123(5) -0.0044(4) -0.0097(5)
C2 0.0247(5) 0.0375(6) 0.0307(5) -0.0162(5) -0.0039(4) -0.0094(4)
C3 0.0276(5) 0.0330(6) 0.0372(6) -0.0162(5) -0.0066(5) -0.0074(4)
C4 0.0249(5) 0.0370(6) 0.0309(6) -0.0155(5) -0.0046(4) -0.0073(4)
C5 0.0259(5) 0.0387(6) 0.0284(5) -0.0150(5) -0.0043(4) -0.0106(5)
C6 0.0324(6) 0.0339(6) 0.0301(6) -0.0116(5) -0.0060(4) -0.0124(5)
C7 0.0281(5) 0.0348(6) 0.0327(6) -0.0119(5) -0.0081(4) -0.0098(5)
C8 0.0301(6) 0.0388(6) 0.0377(6) -0.0166(5) -0.0073(5) -0.0092(5)
C9 0.0266(6) 0.0465(7) 0.0405(6) -0.0166(5) -0.0066(5) -0.0114(5)
C10 0.0342(6) 0.0440(7) 0.0379(6) -0.0129(5) -0.0108(5) -0.0168(5)
C11 0.0377(6) 0.0447(7) 0.0460(7) -0.0237(6) -0.0100(5) -0.0119(5)
C12 0.0287(6) 0.0422(6) 0.0421(7) -0.0205(5) -0.0079(5) -0.0087(5)
C13 0.0380(7) 0.0426(7) 0.0438(7) -0.0114(6) -0.0116(5) -0.0181(5)
C14 0.0415(7) 0.0528(8) 0.0486(8) -0.0077(6) -0.0164(6) -0.0178(6)
C15 0.0403(8) 0.0818(12) 0.0606(10) -0.0096(8) -0.0117(7) -0.0275(8)
C16 0.0528(9) 0.0959(14) 0.0519(9) -0.0083(9) -0.0022(7) -0.0393(9)
C17 0.0620(10) 0.0816(12) 0.0451(8) -0.0023(8) -0.0161(7) -0.0311(9)
C18 0.0434(8) 0.0647(9) 0.0492(8) -0.0095(7) -0.0177(6) -0.0199(7)
C19 0.0317(6) 0.0425(7) 0.0450(7) -0.0173(6) -0.0130(5) -0.0099(5)
C20 0.0433(7) 0.0512(8) 0.0473(8) -0.0165(6) -0.0135(6) -0.0156(6)
C21 0.0540(9) 0.0830(12) 0.0457(8) -0.0200(8) -0.0142(7) -0.0207(8)
C22 0.0583(10) 0.1079(15) 0.0630(11) -0.0504(11) -0.0166(8) -0.0192(10)
C23 0.0530(9) 0.0745(11) 0.0791(12) -0.0472(10) -0.0179(8) -0.0160(8)
C24 0.0440(7) 0.0464(7) 0.0613(9) -0.0235(7) -0.0167(6) -0.0129(6)
C25 0.0291(5) 0.0356(6) 0.0345(6) -0.0154(5) -0.0091(5) -0.0081(5)
C26 0.0390(6) 0.0448(7) 0.0335(6) -0.0144(5) -0.0079(5) -0.0156(5)
C27 0.0445(7) 0.0513(7) 0.0358(6) -0.0181(6) -0.0128(5) -0.0140(6)
C28 0.0341(6) 0.0472(7) 0.0451(7) -0.0233(6) -0.0127(5) -0.0109(5)
C29 0.0350(6) 0.0457(7) 0.0404(7) -0.0166(6) -0.0069(5) -0.0171(5)
C30 0.0340(6) 0.0414(6) 0.0342(6) -0.0154(5) -0.0096(5) -0.0111(5)
C31 0.0408(7) 0.0447(7) 0.0473(7) -0.0224(6) -0.0131(6) -0.0125(6)
C32 0.0472(8) 0.0597(9) 0.0550(8) -0.0271(7) -0.0211(7) -0.0068(7)
C33 0.0510(9) 0.0656(10) 0.0733(11) -0.0393(9) -0.0216(8) 0.0026(7)
C34 0.0599(10) 0.0769(11) 0.0680(10) -0.0481(9) -0.0172(8) -0.0031(8)
C35 0.0600(9) 0.0716(10) 0.0600(9) -0.0380(8) -0.0257(8) -0.0044(8)
C36 0.0465(8) 0.0521(8) 0.0538(8) -0.0267(7) -0.0203(6) -0.0060(6)
C37 0.0372(7) 0.0565(8) 0.0425(7) -0.0211(6) -0.0136(5) -0.0142(6)
C38 0.0474(8) 0.0600(9) 0.0504(8) -0.0216(7) -0.0148(6) -0.0203(7)
C39 0.0491(8) 0.0835(11) 0.0523(9) -0.0214(8) -0.0120(7) -0.0326(8)
C40 0.0369(8) 0.1025(14) 0.0568(9) -0.0342(9) -0.0100(7) -0.0159(8)
C41 0.0419(8) 0.0866(12) 0.0678(10) -0.0425(9) -0.0191(7) -0.0022(8)
C42 0.0412(7) 0.0655(9) 0.0597(9) -0.0330(8) -0.0171(6) -0.0100(7)
C43 0.0315(6) 0.0374(6) 0.0347(6) -0.0121(5) -0.0103(5) -0.0091(5)
C44 0.0312(6) 0.0336(6) 0.0345(6) -0.0101(5) -0.0125(5) -0.0067(5)
C45 0.0348(6) 0.0326(6) 0.0364(6) -0.0143(5) -0.0118(5) -0.0062(5)
C46 0.0343(6) 0.0287(6) 0.0374(6) -0.0107(5) -0.0081(5) -0.0072(5)
C47 0.0335(6) 0.0300(6) 0.0345(6) -0.0106(5) -0.0119(5) -0.0014(5)
C48 0.0355(6) 0.0312(6) 0.0380(6) -0.0143(5) -0.0154(5) -0.0025(5)
C49 0.0346(6) 0.0324(6) 0.0359(6) -0.0088(5) -0.0134(5) -0.0095(5)
C50 0.0404(7) 0.0385(7) 0.0509(8) -0.0200(6) -0.0087(6) -0.0134(5)
C51 0.0519(8) 0.0481(8) 0.0647(9) -0.0299(7) -0.0185(7) -0.0109(6)
C52 0.0547(8) 0.0435(7) 0.0504(8) -0.0190(6) -0.0139(6) -0.0180(6)
C53 0.0822(12) 0.0574(9) 0.0704(11) -0.0335(8) -0.0190(9) -0.0250(9)
C54 0.0398(7) 0.0339(6) 0.0348(6) -0.0117(5) -0.0103(5) -0.0038(5)
C55 0.0421(7) 0.0367(6) 0.0306(6) -0.0117(5) -0.0083(5) -0.0019(5)
C56 0.0416(7) 0.0392(6) 0.0288(6) -0.0125(5) -0.0042(5) -0.0049(5)
C57 0.0391(7) 0.0522(8) 0.0313(6) -0.0134(6) -0.0036(5) -0.0053(6)
C58 0.0458(7) 0.0503(8) 0.0282(6) -0.0150(6) -0.0045(5) 0.0033(6)
C59 0.0574(9) 0.0461(8) 0.0457(8) -0.0251(6) -0.0137(7) 0.0057(6)
C60 0.0485(8) 0.0464(8) 0.0540(8) -0.0254(7) -0.0170(6) 0.0005(6)
C63 0.0810(14) 0.0775(13) 0.159(2) -0.0788(16) -0.0444(15) 0.0061(11)
C64 0.0740(13) 0.0798(13) 0.136(2) -0.0753(14) -0.0072(13) -0.0110(11)
C65 0.0488(8) 0.0601(9) 0.0359(7) -0.0195(6) -0.0038(6) 0.0085(7)
C66 0.0396(7) 0.0492(8) 0.0350(7) -0.0178(6) -0.0016(5) 0.0076(6)
C67 0.0432(7) 0.0446(7) 0.0434(7) -0.0090(6) -0.0060(6) -0.0034(6)
C68 0.0435(7) 0.0459(7) 0.0450(7) -0.0124(6) -0.0116(6) -0.0036(6)
C69 0.0367(6) 0.0375(6) 0.0384(7) -0.0144(5) -0.0054(5) 0.0021(5)
C70 0.0402(7) 0.0412(7) 0.0420(7) -0.0206(6) -0.0039(5) 0.0020(5)
C71 0.0427(7) 0.0510(8) 0.0442(7) -0.0270(6) -0.0084(6) 0.0055(6)
C72 0.0553(10) 0.0628(10) 0.0771(12) -0.0194(9) -0.0123(8) -0.0153(8)
C73 0.0772(12) 0.0747(12) 0.0671(11) -0.0215(9) -0.0086(9) -0.0336(10)
C74 0.0848(13) 0.0664(11) 0.0709(11) -0.0386(9) -0.0184(10) -0.0145(9)
C75 0.1012(17) 0.0879(15) 0.1026(17) -0.0592(13) -0.0030(13) -0.0319(13)
C76 0.0384(7) 0.0358(6) 0.0403(7) -0.0116(5) -0.0086(5) 0.0022(5)
C77 0.0329(6) 0.0336(6) 0.0362(6) -0.0105(5) -0.0118(5) 0.0013(5)
C78 0.0285(6) 0.0366(6) 0.0378(6) -0.0100(5) -0.0107(5) -0.0052(5)
C79 0.0306(6) 0.0356(6) 0.0415(6) -0.0160(5) -0.0132(5) -0.0032(5)
C80 0.0284(6) 0.0340(6) 0.0384(6) -0.0124(5) -0.0122(5) -0.0025(5)
C81 0.0328(6) 0.0323(6) 0.0401(6) -0.0112(5) -0.0117(5) -0.0053(5)
C82 0.0391(6) 0.0307(6) 0.0399(6) -0.0130(5) -0.0127(5) -0.0026(5)
C83 0.0386(7) 0.0429(7) 0.0584(8) -0.0177(6) -0.0077(6) -0.0121(6)
C84 0.0512(9) 0.0535(9) 0.0750(11) -0.0174(8) -0.0040(8) -0.0224(7)
C85 0.0539(8) 0.0372(7) 0.0511(8) -0.0163(6) -0.0173(6) -0.0132(6)
C86 0.0590(9) 0.0488(8) 0.0661(10) -0.0144(7) -0.0227(8) -0.0221(7)
C87 0.0299(6) 0.0385(6) 0.0376(6) -0.0158(5) -0.0101(5) -0.0063(5)
C61 0.073(2) 0.0465(17) 0.0412(17) -0.0126(13) 0.0033(16) -0.0248(17)
C62 0.123(7) 0.051(3) 0.058(3) -0.020(2) 0.012(4) -0.049(4)
C61A 0.052(2) 0.089(3) 0.083(3) -0.043(2) -0.0012(19) -0.028(2)
C62A 0.086(5) 0.098(6) 0.108(6) -0.053(4) 0.004(4) -0.048(4)
O9 0.0496(5) 0.0433(5) 0.0480(5) -0.0179(4) -0.0090(4) -0.0207(4)
O10 0.0489(5) 0.0371(5) 0.0459(5) -0.0122(4) -0.0062(4) -0.0161(4)
O15 0.0559(6) 0.0408(5) 0.0477(5) -0.0234(4) -0.0052(4) -0.0135(4)
O16 0.0407(5) 0.0391(5) 0.0685(6) -0.0290(5) -0.0135(4) -0.0073(4)
N3 0.0585(7) 0.0314(5) 0.0436(6) -0.0132(5) -0.0086(5) -0.0192(5)
N4 0.0632(8) 0.0348(6) 0.0529(7) -0.0166(5) -0.0059(6) -0.0230(5)
C88 0.0350(6) 0.0289(5) 0.0284(5) -0.0114(4) -0.0031(5) -0.0077(5)
C89 0.0327(6) 0.0266(5) 0.0311(6) -0.0126(4) -0.0014(4) -0.0075(4)
C90 0.0324(6) 0.0304(6) 0.0391(6) -0.0158(5) -0.0042(5) -0.0079(5)
C91 0.0344(6) 0.0274(5) 0.0325(6) -0.0125(5) -0.0042(5) -0.0058(5)
C92 0.0374(6) 0.0275(5) 0.0278(5) -0.0118(4) -0.0012(5) -0.0103(5)
C93 0.0376(6) 0.0313(6) 0.0310(6) -0.0123(5) -0.0057(5) -0.0112(5)
C94 0.0348(6) 0.0263(5) 0.0331(6) -0.0101(4) -0.0074(5) -0.0068(4)
C95 0.0319(6) 0.0296(6) 0.0379(6) -0.0123(5) -0.0063(5) -0.0078(5)
C96 0.0373(6) 0.0282(6) 0.0407(6) -0.0156(5) -0.0081(5) -0.0038(5)
C97 0.0444(7) 0.0256(5) 0.0410(6) -0.0110(5) -0.0109(5) -0.0105(5)
C98 0.0373(7) 0.0339(6) 0.0518(8) -0.0151(6) -0.0010(6) -0.0138(5)
C99 0.0367(6) 0.0310(6) 0.0461(7) -0.0165(5) 0.0000(5) -0.0093(5)
C100 0.0390(6) 0.0285(6) 0.0464(7) -0.0120(5) -0.0108(5) -0.0095(5)
C101 0.0415(7) 0.0335(6) 0.0496(7) -0.0144(6) -0.0132(6) -0.0106(5)
C102 0.0439(7) 0.0435(7) 0.0460(7) -0.0136(6) -0.0098(6) -0.0106(6)
C103 0.0533(8) 0.0472(8) 0.0526(8) -0.0089(7) -0.0051(7) -0.0250(7)
C104 0.0548(9) 0.0483(8) 0.0634(9) -0.0163(7) -0.0111(7) -0.0282(7)
C105 0.0493(8) 0.0403(7) 0.0524(8) -0.0161(6) -0.0153(6) -0.0161(6)
C106 0.0499(7) 0.0331(6) 0.0445(7) -0.0136(5) -0.0141(6) -0.0154(5)
C107 0.0563(8) 0.0396(7) 0.0515(8) -0.0178(6) -0.0199(7) -0.0069(6)
C108 0.0809(12) 0.0519(9) 0.0639(10) -0.0316(8) -0.0169(9) -0.0077(8)
C109 0.1167(16) 0.0619(10) 0.0492(9) -0.0244(8) -0.0202(10) -0.0260(11)
C110 0.1192(17) 0.0506(9) 0.0524(10) -0.0096(8) -0.0388(10) -0.0167(10)
C111 0.0770(11) 0.0361(7) 0.0562(9) -0.0122(6) -0.0268(8) -0.0089(7)
C112 0.0385(6) 0.0277(6) 0.0328(6) -0.0118(5) -0.0047(5) -0.0092(5)
C113 0.0437(7) 0.0331(6) 0.0324(6) -0.0127(5) -0.0064(5) -0.0120(5)
C114 0.0505(7) 0.0335(6) 0.0334(6) -0.0075(5) -0.0062(5) -0.0166(5)
C115 0.0553(8) 0.0302(6) 0.0436(7) -0.0114(5) -0.0092(6) -0.0177(6)
C116 0.0745(10) 0.0378(7) 0.0388(7) -0.0149(6) -0.0129(7) -0.0218(7)
C117 0.0621(8) 0.0341(6) 0.0310(6) -0.0109(5) -0.0072(6) -0.0173(6)
C118 0.0512(8) 0.0363(7) 0.0534(8) -0.0138(6) -0.0145(6) -0.0185(6)
C119 0.0720(12) 0.0351(8) 0.0877(13) -0.0135(8) -0.0125(10) -0.0093(7)
C120 0.0640(12) 0.0538(10) 0.1249(19) -0.0325(11) -0.0053(12) -0.0045(9)
C121 0.0551(10) 0.0668(11) 0.1029(15) -0.0318(11) 0.0059(10) -0.0282(9)
C122 0.0563(10) 0.0554(10) 0.0758(12) -0.0029(8) -0.0088(8) -0.0261(8)
C123 0.0461(8) 0.0437(8) 0.0625(9) -0.0049(7) -0.0175(7) -0.0160(6)
C124 0.0642(9) 0.0334(6) 0.0420(7) -0.0105(5) -0.0175(6) -0.0178(6)
C125 0.0673(10) 0.0432(7) 0.0451(7) -0.0149(6) -0.0148(7) -0.0220(7)
C126 0.0733(11) 0.0559(9) 0.0515(9) -0.0244(7) -0.0125(8) -0.0175(8)
C127 0.0952(14) 0.0643(10) 0.0661(11) -0.0396(9) -0.0160(10) -0.0214(10)
C128 0.0918(14) 0.0706(11) 0.0780(12) -0.0434(10) -0.0195(10) -0.0324(10)
C129 0.0703(10) 0.0556(9) 0.0626(9) -0.0267(8) -0.0211(8) -0.0224(8)
C130 0.0394(6) 0.0300(6) 0.0389(6) -0.0136(5) -0.0111(5) -0.0057(5)
C131 0.0374(6) 0.0276(5) 0.0374(6) -0.0106(5) -0.0143(5) -0.0036(5)
C132 0.0358(6) 0.0314(6) 0.0412(6) -0.0115(5) -0.0133(5) -0.0072(5)
C133 0.0393(6) 0.0339(6) 0.0423(7) -0.0160(5) -0.0174(5) -0.0029(5)
C134 0.0377(6) 0.0304(6) 0.0378(6) -0.0103(5) -0.0142(5) 0.0002(5)
C135 0.0356(6) 0.0284(6) 0.0404(6) -0.0087(5) -0.0124(5) -0.0041(5)
C136 0.0402(6) 0.0288(6) 0.0405(6) -0.0115(5) -0.0165(5) -0.0057(5)
C137 0.0573(9) 0.0474(8) 0.0658(9) -0.0260(7) -0.0170(7) -0.0186(7)
C138 0.0716(11) 0.0618(10) 0.0906(13) -0.0277(10) -0.0135(10) -0.0365(9)
C139 0.0452(8) 0.0411(7) 0.0614(9) -0.0237(7) -0.0027(6) -0.0150(6)
C140 0.0622(10) 0.0653(10) 0.0894(13) -0.0420(10) 0.0169(9) -0.0351(9)
C141 0.0514(8) 0.0337(6) 0.0381(7) -0.0100(5) -0.0125(6) -0.0010(6)
C163 0.0516(8) 0.0456(7) 0.0357(7) -0.0137(6) -0.0087(6) -0.0100(6)
O11 0.070(2) 0.0399(11) 0.0485(11) -0.0208(8) -0.010(2) -0.0077(16)
O12 0.0518(11) 0.0482(12) 0.0685(14) 0.0003(10) 0.0004(10) -0.0008(9)
O13 0.0704(16) 0.0718(16) 0.0563(14) -0.0339(12) -0.0279(12) 0.0088(12)
O14 0.095(2) 0.0534(15) 0.0471(13) -0.0175(11) 0.0007(16) -0.0328(18)
C142 0.0565(14) 0.0342(16) 0.030(2) -0.0102(11) -0.0072(11) -0.0006(11)
C143 0.058(2) 0.0340(14) 0.0299(11) -0.0115(10) -0.0060(18) -0.0036(15)
C144 0.071(2) 0.0351(15) 0.0280(11) -0.0117(10) -0.0051(15) 0.0000(14)
C145 0.057(2) 0.0401(16) 0.0283(12) -0.0056(11) 0.0014(14) 0.0029(15)
C146 0.0533(14) 0.0422(16) 0.0371(16) -0.0038(11) -0.0011(11) -0.0004(11)
C147 0.0573(15) 0.0354(14) 0.0335(19) -0.0054(11) -0.0059(12) 0.0007(11)
C148 0.085(4) 0.0431(14) 0.0529(16) -0.0220(12) -0.010(3) -0.010(2)
C149 0.100(4) 0.0538(19) 0.073(2) -0.0305(16) -0.016(3) -0.021(3)
C150 0.071(2) 0.0458(17) 0.073(2) -0.0137(14) -0.0235(17) -0.0012(15)
C151 0.082(3) 0.055(4) 0.085(4) -0.021(3) -0.016(3) -0.009(2)
C152 0.065(2) 0.0537(18) 0.0311(11) -0.0084(12) 0.0012(13) 0.0111(14)
C153 0.057(2) 0.0408(17) 0.0324(11) -0.0136(11) -0.0009(13) 0.0075(13)
C154 0.062(2) 0.0418(15) 0.0394(14) -0.0167(11) -0.0139(14) 0.0041(13)
C155 0.065(3) 0.0369(14) 0.0356(15) -0.0116(12) -0.0127(16) -0.0032(16)
C156 0.063(3) 0.0383(14) 0.0341(15) -0.0120(12) -0.0024(14) -0.0091(15)
C157 0.071(3) 0.0466(14) 0.0399(15) -0.0204(12) 0.0037(15) -0.0161(16)
C158 0.065(3) 0.0362(15) 0.0367(15) -0.0099(12) 0.0074(16) -0.0088(16)
C159 0.081(3) 0.0475(15) 0.092(3) -0.0370(18) -0.033(2) 0.0007(15)
C160 0.087(3) 0.079(4) 0.069(3) -0.032(2) -0.016(3) -0.032(3)
C161 0.096(2) 0.0459(13) 0.0684(16) -0.0232(11) 0.0206(14) -0.0360(13)
C162 0.135(5) 0.087(3) 0.136(4) -0.053(3) 0.026(4) -0.054(3)
C164 0.0428(7) 0.0345(6) 0.0342(6) -0.0093(5) -0.0136(5) -0.0049(5)
C165 0.0468(7) 0.0300(6) 0.0369(6) -0.0115(5) -0.0156(5) -0.0042(5)
C166 0.0405(7) 0.0278(6) 0.0425(7) -0.0105(5) -0.0135(5) -0.0065(5)
C167 0.0373(6) 0.0268(6) 0.0419(7) -0.0114(5) -0.0142(5) -0.0020(5)
C168 0.0397(7) 0.0299(6) 0.0477(7) -0.0152(5) -0.0171(6) -0.0029(5)
C169 0.0385(6) 0.0348(6) 0.0415(7) -0.0100(5) -0.0145(5) -0.0076(5)
C170 0.0553(8) 0.0385(7) 0.0530(8) -0.0210(6) -0.0094(7) -0.0114(6)
C171 0.0707(11) 0.0572(9) 0.0758(11) -0.0413(9) -0.0031(9) -0.0205(8)
C172 0.0480(8) 0.0454(8) 0.0754(10) -0.0279(7) -0.0150(7) -0.0150(6)
C173 0.0665(11) 0.0544(9) 0.1086(15) -0.0464(10) -0.0261(10) -0.0123(8)
C174 0.0398(7) 0.0273(6) 0.0427(7) -0.0121(5) -0.0118(5) -0.0050(5)
O11A 0.052(4) 0.039(2) 0.047(2) -0.0199(19) -0.011(3) -0.005(3)
O12A 0.0469(18) 0.0360(18) 0.0454(19) -0.0215(14) -0.0080(14) -0.0079(14)
O13A 0.045(2) 0.0332(17) 0.038(2) -0.0103(14) -0.0136(16) -0.0087(14)
O14A 0.056(3) 0.055(3) 0.044(2) -0.018(2) -0.004(2) -0.024(2)
C175 0.056(3) 0.028(2) 0.025(3) -0.0116(19) -0.006(2) -0.002(2)
C176 0.049(3) 0.041(3) 0.033(2) -0.011(2) -0.010(2) -0.014(2)
C177 0.053(3) 0.027(2) 0.033(2) -0.0130(19) -0.013(2) -0.006(2)
C178 0.046(3) 0.036(3) 0.029(2) -0.0090(18) -0.0065(19) -0.011(2)
C179 0.048(2) 0.031(2) 0.030(2) -0.0109(17) -0.0093(18) -0.0075(18)
C180 0.048(2) 0.031(2) 0.027(3) -0.011(2) -0.008(2) -0.0037(18)
C181 0.050(4) 0.041(3) 0.058(3) -0.020(2) -0.010(3) -0.014(3)
C182 0.053(5) 0.062(4) 0.071(5) -0.030(3) -0.007(5) -0.014(5)
C183 0.056(4) 0.030(2) 0.056(3) -0.012(2) -0.008(3) -0.001(2)
C184 0.054(5) 0.051(7) 0.070(5) -0.001(4) -0.011(4) -0.012(3)
C185 0.040(3) 0.031(2) 0.031(2) -0.0103(18) -0.0039(18) -0.0046(18)
C186 0.040(3) 0.031(2) 0.031(2) -0.0121(19) -0.004(2) -0.0076(19)
C187 0.043(3) 0.038(3) 0.036(2) -0.0184(19) -0.009(2) -0.006(2)
C188 0.047(4) 0.033(3) 0.037(3) -0.012(2) -0.006(3) 0.001(3)
C189 0.049(4) 0.042(3) 0.031(3) -0.017(2) -0.005(2) -0.007(2)
C190 0.054(4) 0.041(2) 0.030(2) -0.014(2) -0.003(2) -0.015(2)
C191 0.045(3) 0.038(2) 0.035(2) -0.0188(19) 0.001(2) -0.016(2)
C192 0.050(3) 0.052(3) 0.042(3) -0.022(2) -0.016(2) -0.005(2)
C193 0.094(6) 0.048(4) 0.045(4) -0.012(4) -0.017(4) -0.028(4)
C194 0.109(4) 0.097(4) 0.093(4) -0.024(3) 0.006(4) -0.026(4)
C195 0.163(10) 0.113(8) 0.133(8) -0.047(6) 0.026(8) -0.071(8)

loop_
_atom_type_symbol
_atom_type_description
_atom_type_scat_dispersion_real
_atom_type_scat_dispersion_imag
_atom_type_scat_source
C C 0.0181 0.0091 'International Tables Vol C Tables 4.2.6.8 and 6.1.1.4'
H H 0.0000 0.0000 'International Tables Vol C Tables 4.2.6.8 and 6.1.1.4'
N N 0.0311 0.0180 'International Tables Vol C Tables 4.2.6.8 and 6.1.1.4'
O O 0.0492 0.0322 'International Tables Vol C Tables 4.2.6.8 and 6.1.1.4'

loop_
_geom_angle_atom_site_label_1
_geom_angle_atom_site_label_2
_geom_angle_atom_site_label_3
_geom_angle
_geom_angle_site_symmetry_1
_geom_angle_site_symmetry_3
_geom_angle_publ_flag
C45 O1 C50 116.71(9) . . ?
C48 O2 C52 117.40(10) . . ?
C56 O3 C61A 117.77(19) . . ?
C61 O3 C56 119.62(17) . . ?
C63 O4 C59 119.45(14) . . ?
C67 O5 C72 115.31(13) . . ?
C70 O6 C74 117.75(12) . . ?
C78 O7 C83 117.31(10) . . ?
C81 O8 C85 117.65(10) . . ?
C13 N1 C10 118.93(11) . . ?
C19 N1 C10 119.89(10) . . ?
C19 N1 C13 120.96(10) . . ?
C31 N2 C28 118.06(11) . . ?
C37 N2 C28 119.36(11) . . ?
C37 N2 C31 121.80(10) . . ?
C2 C1 C43 123.76(10) . . ?
C6 C1 C2 118.19(11) . . ?
C6 C1 C43 117.99(10) . . ?
C1 C2 C7 124.19(10) . . ?
C3 C2 C1 118.59(10) . . ?
C3 C2 C7 117.18(10) . . ?
C2 C3 H3 118.4 . . ?
C4 C3 C2 123.23(11) . . ?
C4 C3 H3 118.4 . . ?
C3 C4 C5 117.99(11) . . ?
C3 C4 C87 118.42(10) . . ?
C5 C4 C87 123.49(10) . . ?
C4 C5 C25 124.10(10) . . ?
C6 C5 C4 118.66(10) . . ?
C6 C5 C25 117.18(10) . . ?
C1 C6 H6 118.4 . . ?
C5 C6 C1 123.22(11) . . ?
C5 C6 H6 118.4 . . ?
C8 C7 C2 121.35(10) . . ?
C12 C7 C2 120.35(10) . . ?
C12 C7 C8 118.08(10) . . ?
C7 C8 H8 119.6 . . ?
C9 C8 C7 120.82(11) . . ?
C9 C8 H8 119.6 . . ?
C8 C9 H9 119.7 . . ?
C8 C9 C10 120.55(11) . . ?
C10 C9 H9 119.7 . . ?
C9 C10 N1 120.61(11) . . ?
C11 C10 N1 120.37(12) . . ?
C11 C10 C9 119.01(11) . . ?
C10 C11 H11 119.8 . . ?
C10 C11 C12 120.38(12) . . ?
C12 C11 H11 119.8 . . ?
C7 C12 H12 119.4 . . ?
C11 C12 C7 121.16(11) . . ?
C11 C12 H12 119.4 . . ?
C14 C13 N1 120.67(12) . . ?
C18 C13 N1 120.41(12) . . ?
C18 C13 C14 118.92(13) . . ?
C13 C14 H14 119.9 . . ?
C15 C14 C13 120.16(14) . . ?
C15 C14 H14 119.9 . . ?
C14 C15 H15 119.6 . . ?
C14 C15 C16 120.87(15) . . ?
C16 C15 H15 119.6 . . ?
C15 C16 H16 120.5 . . ?
C15 C16 C17 119.07(15) . . ?
C17 C16 H16 120.5 . . ?
C16 C17 H17 119.8 . . ?
C18 C17 C16 120.48(15) . . ?
C18 C17 H17 119.8 . . ?
C13 C18 H18 119.8 . . ?
C17 C18 C13 120.48(14) . . ?
C17 C18 H18 119.8 . . ?
C20 C19 N1 120.83(11) . . ?
C20 C19 C24 118.88(13) . . ?
C24 C19 N1 120.28(12) . . ?
C19 C20 H20 119.8 . . ?
C21 C20 C19 120.33(14) . . ?
C21 C20 H20 119.8 . . ?
C20 C21 H21 119.7 . . ?
C22 C21 C20 120.66(16) . . ?
C22 C21 H21 119.7 . . ?
C21 C22 H22 120.4 . . ?
C23 C22 C21 119.29(15) . . ?
C23 C22 H22 120.4 . . ?
C22 C23 H23 119.5 . . ?
C22 C23 C24 120.93(15) . . ?
C24 C23 H23 119.5 . . ?
C19 C24 H24 120.0 . . ?
C23 C24 C19 119.90(15) . . ?
C23 C24 H24 120.0 . . ?
C26 C25 C5 121.02(10) . . ?
C30 C25 C5 120.70(10) . . ?
C30 C25 C26 118.10(10) . . ?
C25 C26 H26 119.6 . . ?
C27 C26 C25 120.79(12) . . ?
C27 C26 H26 119.6 . . ?
C26 C27 H27 119.7 . . ?
C26 C27 C28 120.55(12) . . ?
C28 C27 H27 119.7 . . ?
C27 C28 N2 119.97(12) . . ?
C27 C28 C29 119.33(11) . . ?
C29 C28 N2 120.70(12) . . ?
C28 C29 H29 120.0 . . ?
C28 C29 C30 120.05(11) . . ?
C30 C29 H29 120.0 . . ?
C25 C30 H30 119.4 . . ?
C29 C30 C25 121.18(11) . . ?
C29 C30 H30 119.4 . . ?
C32 C31 N2 119.56(12) . . ?
C32 C31 C36 118.85(13) . . ?
C36 C31 N2 121.58(13) . . ?
C31 C32 H32 119.8 . . ?
C33 C32 C31 120.36(14) . . ?
C33 C32 H32 119.8 . . ?
C32 C33 H33 119.7 . . ?
C32 C33 C34 120.65(15) . . ?
C34 C33 H33 119.7 . . ?
C33 C34 H34 120.5 . . ?
C35 C34 C33 119.02(15) . . ?
C35 C34 H34 120.5 . . ?
C34 C35 H35 119.6 . . ?
C36 C35 C34 120.86(14) . . ?
C36 C35 H35 119.6 . . ?
C31 C36 H36 119.9 . . ?
C35 C36 C31 120.22(14) . . ?
C35 C36 H36 119.9 . . ?
C38 C37 N2 120.87(13) . . ?
C42 C37 N2 120.69(12) . . ?
C42 C37 C38 118.44(13) . . ?
C37 C38 H38 119.9 . . ?
C39 C38 C37 120.20(15) . . ?
C39 C38 H38 119.9 . . ?
C38 C39 H39 119.4 . . ?
C38 C39 C40 121.15(14) . . ?
C40 C39 H39 119.4 . . ?
C39 C40 H40 120.5 . . ?
C39 C40 C41 118.93(15) . . ?
C41 C40 H40 120.5 . . ?
C40 C41 H41 119.8 . . ?
C40 C41 C42 120.30(16) . . ?
C42 C41 H41 119.8 . . ?
C37 C42 H42 119.5 . . ?
C41 C42 C37 120.95(14) . . ?
C41 C42 H42 119.5 . . ?
C1 C43 H43A 109.3 . . ?
C1 C43 H43B 109.3 . . ?
H43A C43 H43B 108.0 . . ?
C44 C43 C1 111.59(10) . . ?
C44 C43 H43A 109.3 . . ?
C44 C43 H43B 109.3 . . ?
C45 C44 C43 122.19(10) . . ?
C45 C44 C49 118.39(11) . . ?
C49 C44 C43 119.41(10) . . ?
O1 C45 C44 116.67(10) . . ?
O1 C45 C46 123.26(10) . . ?
C44 C45 C46 120.07(11) . . ?
C45 C46 H46 119.2 . . ?
C47 C46 C45 121.56(11) . . ?
C47 C46 H46 119.2 . . ?
C46 C47 C48 118.30(11) . . ?
C46 C47 C54 120.05(11) . . ?
C48 C47 C54 121.65(11) . . ?
O2 C48 C47 116.51(11) . . ?
O2 C48 C49 123.29(11) . . ?
C49 C48 C47 120.20(11) . . ?
C44 C49 H49 119.3 . . ?
C48 C49 C44 121.44(11) . . ?
C48 C49 H49 119.3 . . ?
O1 C50 H50A 110.2 . . ?
O1 C50 H50B 110.2 . . ?
O1 C50 C51 107.56(11) . . ?
H50A C50 H50B 108.5 . . ?
C51 C50 H50A 110.2 . . ?
C51 C50 H50B 110.2 . . ?
C50 C51 H51A 109.5 . . ?
C50 C51 H51B 109.5 . . ?
C50 C51 H51C 109.5 . . ?
H51A C51 H51B 109.5 . . ?
H51A C51 H51C 109.5 . . ?
H51B C51 H51C 109.5 . . ?
O2 C52 H52A 110.4 . . ?
O2 C52 H52B 110.4 . . ?
O2 C52 C53 106.77(12) . . ?
H52A C52 H52B 108.6 . . ?
C53 C52 H52A 110.4 . . ?
C53 C52 H52B 110.4 . . ?
C52 C53 H53A 109.5 . . ?
C52 C53 H53B 109.5 . . ?
C52 C53 H53C 109.5 . . ?
H53A C53 H53B 109.5 . . ?
H53A C53 H53C 109.5 . . ?
H53B C53 H53C 109.5 . . ?
C47 C54 H54A 108.9 . . ?
C47 C54 H54B 108.9 . . ?
H54A C54 H54B 107.7 . . ?
C55 C54 C47 113.40(10) . . ?
C55 C54 H54A 108.9 . . ?
C55 C54 H54B 108.9 . . ?
C56 C55 C54 121.14(11) . . ?
C56 C55 C60 117.63(12) . . ?
C60 C55 C54 121.22(12) . . ?
O3 C56 C55 117.50(11) . . ?
O3 C56 C57 121.74(12) . . ?
C57 C56 C55 120.73(12) . . ?
C56 C57 H57 119.3 . . ?
C58 C57 C56 121.47(13) . . ?
C58 C57 H57 119.3 . . ?
C57 C58 C65 119.98(14) . . ?
C59 C58 C57 118.02(13) . . ?
C59 C58 C65 121.95(14) . . ?
O4 C59 C58 115.84(13) . . ?
O4 C59 C60 123.46(15) . . ?
C58 C59 C60 120.64(13) . . ?
C55 C60 H60 119.3 . . ?
C59 C60 C55 121.43(14) . . ?
C59 C60 H60 119.3 . . ?
O4 C63 H63A 109.7 . . ?
O4 C63 H63B 109.7 . . ?
O4 C63 C64 110.02(18) . . ?
H63A C63 H63B 108.2 . . ?
C64 C63 H63A 109.7 . . ?
C64 C63 H63B 109.7 . . ?
C63 C64 H64A 109.5 . . ?
C63 C64 H64B 109.5 . . ?
C63 C64 H64C 109.5 . . ?
H64A C64 H64B 109.5 . . ?
H64A C64 H64C 109.5 . . ?
H64B C64 H64C 109.5 . . ?
C58 C65 H65A 109.4 . . ?
C58 C65 H65B 109.4 . . ?
C58 C65 C66 110.96(11) . . ?
H65A C65 H65B 108.0 . . ?
C66 C65 H65A 109.4 . . ?
C66 C65 H65B 109.4 . . ?
C67 C66 C65 121.29(14) . . ?
C67 C66 C71 118.16(13) . . ?
C71 C66 C65 120.45(14) . . ?
C66 C67 O5 119.78(13) . . ?
C66 C67 C68 120.54(14) . . ?
C68 C67 O5 119.56(14) . . ?
C67 C68 H68 119.2 . . ?
C69 C68 C67 121.57(14) . . ?
C69 C68 H68 119.2 . . ?
C68 C69 C70 117.92(13) . . ?
C68 C69 C76 120.91(13) . . ?
C70 C69 C76 121.17(12) . . ?
O6 C70 C69 115.85(12) . . ?
O6 C70 C71 123.64(13) . . ?
C71 C70 C69 120.50(13) . . ?
C66 C71 C70 121.27(14) . . ?
C66 C71 H71 119.4 . . ?
C70 C71 H71 119.4 . . ?
O5 C72 H72A 109.9 . . ?
O5 C72 H72B 109.9 . . ?
O5 C72 C73 108.90(16) . . ?
H72A C72 H72B 108.3 . . ?
C73 C72 H72A 109.9 . . ?
C73 C72 H72B 109.9 . . ?
C72 C73 H73A 109.5 . . ?
C72 C73 H73B 109.5 . . ?
C72 C73 H73C 109.5 . . ?
H73A C73 H73B 109.5 . . ?
H73A C73 H73C 109.5 . . ?
H73B C73 H73C 109.5 . . ?
O6 C74 H74A 110.4 . . ?
O6 C74 H74B 110.4 . . ?
O6 C74 C75 106.73(16) . . ?
H74A C74 H74B 108.6 . . ?
C75 C74 H74A 110.4 . . ?
C75 C74 H74B 110.4 . . ?
C74 C75 H75A 109.5 . . ?
C74 C75 H75B 109.5 . . ?
C74 C75 H75C 109.5 . . ?
H75A C75 H75B 109.5 . . ?
H75A C75 H75C 109.5 . . ?
H75B C75 H75C 109.5 . . ?
C69 C76 H76A 108.8 . . ?
C69 C76 H76B 108.8 . . ?
H76A C76 H76B 107.7 . . ?
C77 C76 C69 113.78(10) . . ?
C77 C76 H76A 108.8 . . ?
C77 C76 H76B 108.8 . . ?
C78 C77 C76 121.11(11) . . ?
C82 C77 C76 120.80(12) . . ?
C82 C77 C78 118.09(11) . . ?
O7 C78 C77 116.14(11) . . ?
O7 C78 C79 123.39(11) . . ?
C79 C78 C77 120.46(11) . . ?
C78 C79 H79 119.3 . . ?
C78 C79 C80 121.38(11) . . ?
C80 C79 H79 119.3 . . ?
C79 C80 C81 118.41(11) . . ?
C79 C80 C87 119.54(11) . . ?
C81 C80 C87 121.97(11) . . ?
O8 C81 C80 116.08(11) . . ?
O8 C81 C82 123.73(11) . . ?
C82 C81 C80 120.19(11) . . ?
C77 C82 H82 119.3 . . ?
C81 C82 C77 121.41(11) . . ?
C81 C82 H82 119.3 . . ?
O7 C83 H83A 110.4 . . ?
O7 C83 H83B 110.4 . . ?
O7 C83 C84 106.57(12) . . ?
H83A C83 H83B 108.6 . . ?
C84 C83 H83A 110.4 . . ?
C84 C83 H83B 110.4 . . ?
C83 C84 H84A 109.5 . . ?
C83 C84 H84B 109.5 . . ?
C83 C84 H84C 109.5 . . ?
H84A C84 H84B 109.5 . . ?
H84A C84 H84C 109.5 . . ?
H84B C84 H84C 109.5 . . ?
O8 C85 H85A 110.1 . . ?
O8 C85 H85B 110.1 . . ?
O8 C85 C86 107.80(12) . . ?
H85A C85 H85B 108.5 . . ?
C86 C85 H85A 110.1 . . ?
C86 C85 H85B 110.1 . . ?
C85 C86 H86A 109.5 . . ?
C85 C86 H86B 109.5 . . ?
C85 C86 H86C 109.5 . . ?
H86A C86 H86B 109.5 . . ?
H86A C86 H86C 109.5 . . ?
H86B C86 H86C 109.5 . . ?
C4 C87 H87A 109.5 . . ?
C4 C87 H87B 109.5 . . ?
C80 C87 C4 110.61(10) . . ?
C80 C87 H87A 109.5 . . ?
C80 C87 H87B 109.5 . . ?
H87A C87 H87B 108.1 . . ?
O3 C61 H61A 109.6 . . ?
O3 C61 H61B 109.6 . . ?
O3 C61 C62 110.3(4) . . ?
H61A C61 H61B 108.1 . . ?
C62 C61 H61A 109.6 . . ?
C62 C61 H61B 109.6 . . ?
C61 C62 H62A 109.5 . . ?
C61 C62 H62B 109.5 . . ?
C61 C62 H62C 109.5 . . ?
H62A C62 H62B 109.5 . . ?
H62A C62 H62C 109.5 . . ?
H62B C62 H62C 109.5 . . ?
O3 C61A H61C 110.0 . . ?
O3 C61A H61D 110.0 . . ?
O3 C61A C62A 108.4(4) . . ?
H61C C61A H61D 108.4 . . ?
C62A C61A H61C 110.0 . . ?
C62A C61A H61D 110.0 . . ?
C61A C62A H62D 109.5 . . ?
C61A C62A H62E 109.5 . . ?
C61A C62A H62F 109.5 . . ?
H62D C62A H62E 109.5 . . ?
H62D C62A H62F 109.5 . . ?
H62E C62A H62F 109.5 . . ?
C132 O9 C137 117.62(11) . . ?
C135 O10 C139 117.82(10) . . ?
C165 O15 C170 118.27(10) . . ?
C168 O16 C172 117.57(11) . . ?
C97 N3 C106 118.01(10) . . ?
C100 N3 C97 121.01(11) . . ?
C100 N3 C106 120.96(10) . . ?
C118 N4 C115 118.12(11) . . ?
C124 N4 C115 120.94(12) . . ?
C124 N4 C118 120.91(11) . . ?
C89 C88 C130 123.11(10) . . ?
C93 C88 C89 117.76(11) . . ?
C93 C88 C130 119.06(11) . . ?
C88 C89 C94 124.55(11) . . ?
C90 C89 C88 118.87(10) . . ?
C90 C89 C94 116.49(10) . . ?
C89 C90 H90 118.4 . . ?
C89 C90 C91 123.22(11) . . ?
C91 C90 H90 118.4 . . ?
C90 C91 C92 118.10(11) . . ?
C90 C91 C174 118.61(11) . . ?
C92 C91 C174 123.28(10) . . ?
C91 C92 C112 123.97(11) . . ?
C93 C92 C91 118.46(10) . . ?
C93 C92 C112 117.51(11) . . ?
C88 C93 C92 123.41(11) . . ?
C88 C93 H93 118.3 . . ?
C92 C93 H93 118.3 . . ?
C95 C94 C89 121.48(10) . . ?
C95 C94 C99 117.91(10) . . ?
C99 C94 C89 120.22(11) . . ?
C94 C95 H95 119.5 . . ?
C96 C95 C94 121.07(11) . . ?
C96 C95 H95 119.5 . . ?
C95 C96 H96 119.8 . . ?
C97 C96 C95 120.42(11) . . ?
C97 C96 H96 119.8 . . ?
C96 C97 N3 120.01(11) . . ?
C98 C97 N3 120.85(12) . . ?
C98 C97 C96 119.13(11) . . ?
C97 C98 H98 119.8 . . ?
C97 C98 C99 120.45(12) . . ?
C99 C98 H98 119.8 . . ?
C94 C99 H99 119.5 . . ?
C98 C99 C94 121.01(12) . . ?
C98 C99 H99 119.5 . . ?
C101 C100 N3 121.12(11) . . ?
C105 C100 N3 120.58(12) . . ?
C105 C100 C101 118.29(12) . . ?
C100 C101 H101 119.8 . . ?
C102 C101 C100 120.49(12) . . ?
C102 C101 H101 119.8 . . ?
C101 C102 H102 119.5 . . ?
C103 C102 C101 120.94(14) . . ?
C103 C102 H102 119.5 . . ?
C102 C103 H103 120.5 . . ?
C102 C103 C104 118.91(13) . . ?
C104 C103 H103 120.5 . . ?
C103 C104 H104 119.6 . . ?
C105 C104 C103 120.84(13) . . ?
C105 C104 H104 119.6 . . ?
C100 C105 H105 119.7 . . ?
C104 C105 C100 120.53(14) . . ?
C104 C105 H105 119.7 . . ?
C107 C106 N3 120.29(12) . . ?
C111 C106 N3 120.48(13) . . ?
C111 C106 C107 119.23(13) . . ?
C106 C107 H107 120.1 . . ?
C108 C107 C106 119.90(14) . . ?
C108 C107 H107 120.1 . . ?
C107 C108 H108 119.6 . . ?
C109 C108 C107 120.80(16) . . ?
C109 C108 H108 119.6 . . ?
C108 C109 H109 120.3 . . ?
C108 C109 C110 119.38(16) . . ?
C110 C109 H109 120.3 . . ?
C109 C110 H110 119.7 . . ?
C109 C110 C111 120.59(16) . . ?
C111 C110 H110 119.7 . . ?
C106 C111 C110 120.10(15) . . ?
C106 C111 H111 119.9 . . ?
C110 C111 H111 119.9 . . ?
C113 C112 C92 121.53(10) . . ?
C117 C112 C92 120.48(11) . . ?
C117 C112 C113 117.73(11) . . ?
C112 C113 H113 119.4 . . ?
C114 C113 C112 121.19(11) . . ?
C114 C113 H113 119.4 . . ?
C113 C114 H114 119.8 . . ?
C113 C114 C115 120.43(12) . . ?
C115 C114 H114 119.8 . . ?
C114 C115 N4 120.08(12) . . ?
C116 C115 N4 120.96(12) . . ?
C116 C115 C114 118.94(11) . . ?
C115 C116 H116 119.8 . . ?
C117 C116 C115 120.40(12) . . ?
C117 C116 H116 119.8 . . ?
C112 C117 H117 119.4 . . ?
C116 C117 C112 121.27(12) . . ?
C116 C117 H117 119.4 . . ?
C119 C118 N4 120.38(13) . . ?
C119 C118 C123 118.97(15) . . ?
C123 C118 N4 120.65(14) . . ?
C118 C119 H119 119.9 . . ?
C118 C119 C120 120.15(17) . . ?
C120 C119 H119 119.9 . . ?
C119 C120 H120 119.6 . . ?
C121 C120 C119 120.78(19) . . ?
C121 C120 H120 119.6 . . ?
C120 C121 H121 120.6 . . ?
C122 C121 C120 118.79(18) . . ?
C122 C121 H121 120.6 . . ?
C121 C122 H122 119.4 . . ?
C121 C122 C123 121.25(16) . . ?
C123 C122 H122 119.4 . . ?
C118 C123 H123 120.0 . . ?
C122 C123 C118 120.04(16) . . ?
C122 C123 H123 120.0 . . ?
C125 C124 N4 120.85(12) . . ?
C125 C124 C129 118.66(14) . . ?
C129 C124 N4 120.48(14) . . ?
C124 C125 H125 119.7 . . ?
C126 C125 C124 120.54(14) . . ?
C126 C125 H125 119.7 . . ?
C125 C126 H126 119.6 . . ?
C125 C126 C127 120.72(17) . . ?
C127 C126 H126 119.6 . . ?
C126 C127 H127 120.5 . . ?
C128 C127 C126 118.97(16) . . ?
C128 C127 H127 120.5 . . ?
C127 C128 H128 119.5 . . ?
C127 C128 C129 121.00(15) . . ?
C129 C128 H128 119.5 . . ?
C124 C129 H129 120.0 . . ?
C128 C129 C124 120.10(17) . . ?
C128 C129 H129 120.0 . . ?
C88 C130 H13A 109.4 . . ?
C88 C130 H13B 109.4 . . ?
C88 C130 C131 111.35(10) . . ?
H13A C130 H13B 108.0 . . ?
C131 C130 H13A 109.4 . . ?
C131 C130 H13B 109.4 . . ?
C132 C131 C130 121.60(11) . . ?
C136 C131 C130 120.17(11) . . ?
C136 C131 C132 118.20(11) . . ?
O9 C132 C131 116.46(11) . . ?
O9 C132 C133 123.49(11) . . ?
C133 C132 C131 120.05(11) . . ?
C132 C133 H133 119.1 . . ?
C134 C133 C132 121.77(11) . . ?
C134 C133 H133 119.1 . . ?
C133 C134 C135 118.13(12) . . ?
C133 C134 C141 120.36(12) . . ?
C135 C134 C141 121.50(12) . . ?
O10 C135 C134 115.82(11) . . ?
O10 C135 C136 123.82(11) . . ?
C136 C135 C134 120.35(11) . . ?
C131 C136 H136 119.3 . . ?
C135 C136 C131 121.49(11) . . ?
C135 C136 H136 119.3 . . ?
O9 C137 H13C 110.2 . . ?
O9 C137 H13D 110.2 . . ?
O9 C137 C138 107.72(13) . . ?
H13C C137 H13D 108.5 . . ?
C138 C137 H13C 110.2 . . ?
C138 C137 H13D 110.2 . . ?
C137 C138 H13E 109.5 . . ?
C137 C138 H13F 109.5 . . ?
C137 C138 H13G 109.5 . . ?
H13E C138 H13F 109.5 . . ?
H13E C138 H13G 109.5 . . ?
H13F C138 H13G 109.5 . . ?
O10 C139 H13H 110.5 . . ?
O10 C139 H13I 110.5 . . ?
O10 C139 C140 106.13(13) . . ?
H13H C139 H13I 108.7 . . ?
C140 C139 H13H 110.5 . . ?
C140 C139 H13I 110.5 . . ?
C139 C140 H14A 109.5 . . ?
C139 C140 H14B 109.5 . . ?
C139 C140 H14C 109.5 . . ?
H14A C140 H14B 109.5 . . ?
H14A C140 H14C 109.5 . . ?
H14B C140 H14C 109.5 . . ?
C134 C141 H14D 108.5 . . ?
C134 C141 H14E 108.5 . . ?
C134 C141 H14F 110.2 . . ?
C134 C141 H14G 110.2 . . ?
C134 C141 C175 107.7(6) . . ?
H14D C141 H14E 107.5 . . ?
H14F C141 H14G 108.5 . . ?
C142 C141 C134 115.2(3) . . ?
C142 C141 H14D 108.5 . . ?
C142 C141 H14E 108.5 . . ?
C175 C141 H14F 110.2 . . ?
C175 C141 H14G 110.2 . . ?
H16A C163 H16B 108.2 . . ?
H16C C163 H16D 107.2 . . ?
C156 C163 H16A 109.7 . . ?
C156 C163 H16B 109.7 . . ?
C164 C163 H16A 109.7 . . ?
C164 C163 H16B 109.7 . . ?
C164 C163 H16C 108.0 . . ?
C164 C163 H16D 108.0 . . ?
C164 C163 C156 109.7(3) . . ?
C189 C163 H16C 108.0 . . ?
C189 C163 H16D 108.0 . . ?
C189 C163 C164 117.4(7) . . ?
C143 O11 C148 118.3(4) . . ?
C146 O12 C150 119.9(3) . . ?
C159 O13 C154 115.0(3) . . ?
C157 O14 C161 120.0(4) . . ?
C143 C142 C141 121.8(3) . . ?
C147 C142 C141 118.7(3) . . ?
C147 C142 C143 119.3(3) . . ?
O11 C143 C142 116.5(4) . . ?
O11 C143 C144 123.7(4) . . ?
C144 C143 C142 119.8(4) . . ?
C143 C144 H144 119.6 . . ?
C143 C144 C145 120.8(3) . . ?
C145 C144 H144 119.6 . . ?
C144 C145 C152 119.0(3) . . ?
C146 C145 C144 119.0(3) . . ?
C146 C145 C152 122.0(3) . . ?
O12 C146 C145 116.2(3) . . ?
O12 C146 C147 123.6(3) . . ?
C145 C146 C147 120.1(3) . . ?
C142 C147 C146 120.8(3) . . ?
C142 C147 H147 119.6 . . ?
C146 C147 H147 119.6 . . ?
O11 C148 H14H 110.1 . . ?
O11 C148 H14I 110.1 . . ?
O11 C148 C149 107.9(4) . . ?
H14H C148 H14I 108.4 . . ?
C149 C148 H14H 110.1 . . ?
C149 C148 H14I 110.1 . . ?
C148 C149 H14J 109.5 . . ?
C148 C149 H14K 109.5 . . ?
C148 C149 H14L 109.5 . . ?
H14J C149 H14K 109.5 . . ?
H14J C149 H14L 109.5 . . ?
H14K C149 H14L 109.5 . . ?
O12 C150 H15A 110.2 . . ?
O12 C150 H15B 110.2 . . ?
O12 C150 C151 107.4(4) . . ?
H15A C150 H15B 108.5 . . ?
C151 C150 H15A 110.2 . . ?
C151 C150 H15B 110.2 . . ?
C150 C151 H15C 109.5 . . ?
C150 C151 H15D 109.5 . . ?
C150 C151 H15E 109.5 . . ?
H15C C151 H15D 109.5 . . ?
H15C C151 H15E 109.5 . . ?
H15D C151 H15E 109.5 . . ?
C145 C152 H15F 109.2 . . ?
C145 C152 H15G 109.2 . . ?
C145 C152 C153 111.9(3) . . ?
H15F C152 H15G 107.9 . . ?
C153 C152 H15F 109.2 . . ?
C153 C152 H15G 109.2 . . ?
C154 C153 C152 121.3(4) . . ?
C158 C153 C152 120.7(3) . . ?
C158 C153 C154 117.9(3) . . ?
O13 C154 C155 121.2(3) . . ?
C153 C154 O13 118.5(3) . . ?
C153 C154 C155 120.2(4) . . ?
C154 C155 H155 118.7 . . ?
C156 C155 C154 122.6(4) . . ?
C156 C155 H155 118.7 . . ?
C155 C156 C163 121.5(3) . . ?
C155 C156 C157 116.4(4) . . ?
C157 C156 C163 122.1(4) . . ?
O14 C157 C156 115.5(4) . . ?
C158 C157 O14 123.5(4) . . ?
C158 C157 C156 121.0(4) . . ?
C153 C158 C157 121.8(4) . . ?
C153 C158 H158 119.1 . . ?
C157 C158 H158 119.1 . . ?
O13 C159 H15H 109.7 . . ?
O13 C159 H15I 109.7 . . ?
O13 C159 C160 109.7(5) . . ?
H15H C159 H15I 108.2 . . ?
C160 C159 H15H 109.7 . . ?
C160 C159 H15I 109.7 . . ?
C159 C160 H16E 109.5 . . ?
C159 C160 H16F 109.5 . . ?
C159 C160 H16G 109.5 . . ?
H16E C160 H16F 109.5 . . ?
H16E C160 H16G 109.5 . . ?
H16F C160 H16G 109.5 . . ?
O14 C161 H16H 109.9 . . ?
O14 C161 H16I 109.9 . . ?
O14 C161 C162 109.0(4) . . ?
H16H C161 H16I 108.3 . . ?
C162 C161 H16H 109.9 . . ?
C162 C161 H16I 109.9 . . ?
C161 C162 H16J 109.5 . . ?
C161 C162 H16K 109.5 . . ?
C161 C162 H16L 109.5 . . ?
H16J C162 H16K 109.5 . . ?
H16J C162 H16L 109.5 . . ?
H16K C162 H16L 109.5 . . ?
C165 C164 C163 121.22(12) . . ?
C169 C164 C163 120.58(12) . . ?
C169 C164 C165 118.19(12) . . ?
O15 C165 C164 115.70(11) . . ?
O15 C165 C166 123.82(11) . . ?
C166 C165 C164 120.48(11) . . ?
C165 C166 H166 119.4 . . ?
C165 C166 C167 121.25(12) . . ?
C167 C166 H166 119.4 . . ?
C166 C167 C174 120.18(11) . . ?
C168 C167 C166 118.33(12) . . ?
C168 C167 C174 121.48(11) . . ?
O16 C168 C167 116.29(11) . . ?
O16 C168 C169 123.46(11) . . ?
C169 C168 C167 120.25(11) . . ?
C164 C169 H169 119.3 . . ?
C168 C169 C164 121.50(12) . . ?
C168 C169 H169 119.2 . . ?
O15 C170 H17A 110.4 . . ?
O15 C170 H17B 110.4 . . ?
O15 C170 C171 106.48(12) . . ?
H17A C170 H17B 108.6 . . ?
C171 C170 H17A 110.4 . . ?
C171 C170 H17B 110.4 . . ?
C170 C171 H17C 109.5 . . ?
C170 C171 H17D 109.5 . . ?
C170 C171 H17E 109.5 . . ?
H17C C171 H17D 109.5 . . ?
H17C C171 H17E 109.5 . . ?
H17D C171 H17E 109.5 . . ?
O16 C172 H17F 110.3 . . ?
O16 C172 H17G 110.3 . . ?
O16 C172 C173 107.12(13) . . ?
H17F C172 H17G 108.5 . . ?
C173 C172 H17F 110.3 . . ?
C173 C172 H17G 110.3 . . ?
C172 C173 H17H 109.5 . . ?
C172 C173 H17I 109.5 . . ?
C172 C173 H17J 109.5 . . ?
H17H C173 H17I 109.5 . . ?
H17H C173 H17J 109.5 . . ?
H17I C173 H17J 109.5 . . ?
C91 C174 H17K 109.1 . . ?
C91 C174 H17L 109.1 . . ?
C167 C174 C91 112.56(10) . . ?
C167 C174 H17K 109.1 . . ?
C167 C174 H17L 109.1 . . ?
H17K C174 H17L 107.8 . . ?
C176 O11A C181 118.8(8) . . ?
C179 O12A C183 111.5(5) . . ?
C187 O13A C192 118.5(6) . . ?
C190 O14A C194 115.2(8) . . ?
C176 C175 C141 118.8(6) . . ?
C180 C175 C141 126.4(7) . . ?
C180 C175 C176 114.8(6) . . ?
O11A C176 C175 114.8(8) . . ?
O11A C176 C177 122.7(8) . . ?
C175 C176 C177 122.5(7) . . ?
C176 C177 H177 119.4 . . ?
C178 C177 C176 121.2(7) . . ?
C178 C177 H177 119.4 . . ?
C177 C178 C185 119.3(6) . . ?
C179 C178 C177 116.9(6) . . ?
C179 C178 C185 123.6(6) . . ?
O12A C179 C180 119.6(5) . . ?
C178 C179 O12A 119.2(5) . . ?
C178 C179 C180 121.3(6) . . ?
C175 C180 C179 123.3(6) . . ?
C175 C180 H180 118.4 . . ?
C179 C180 H180 118.4 . . ?
O11A C181 H18A 110.2 . . ?
O11A C181 H18B 110.2 . . ?
O11A C181 C182 107.5(9) . . ?
H18A C181 H18B 108.5 . . ?
C182 C181 H18A 110.2 . . ?
C182 C181 H18B 110.2 . . ?
C181 C182 H18C 109.5 . . ?
C181 C182 H18D 109.5 . . ?
C181 C182 H18E 109.5 . . ?
H18C C182 H18D 109.5 . . ?
H18C C182 H18E 109.5 . . ?
H18D C182 H18E 109.5 . . ?
O12A C183 H18F 110.5 . . ?
O12A C183 H18G 110.5 . . ?
O12A C183 C184 106.2(9) . . ?
H18F C183 H18G 108.7 . . ?
C184 C183 H18F 110.5 . . ?
C184 C183 H18G 110.5 . . ?
C183 C184 H18H 109.5 . . ?
C183 C184 H18I 109.5 . . ?
C183 C184 H18J 109.5 . . ?
H18H C184 H18I 109.5 . . ?
H18H C184 H18J 109.5 . . ?
H18I C184 H18J 109.5 . . ?
C178 C185 H18K 109.2 . . ?
C178 C185 H18L 109.2 . . ?
C178 C185 C186 112.0(6) . . ?
H18K C185 H18L 107.9 . . ?
C186 C185 H18K 109.2 . . ?
C186 C185 H18L 109.2 . . ?
C187 C186 C185 120.3(6) . . ?
C191 C186 C185 120.4(6) . . ?
C191 C186 C187 119.3(7) . . ?
O13A C187 C188 121.3(7) . . ?
C186 C187 O13A 118.2(6) . . ?
C186 C187 C188 120.4(7) . . ?
C187 C188 H188 120.3 . . ?
C189 C188 C187 119.4(8) . . ?
C189 C188 H188 120.3 . . ?
C188 C189 C163 119.7(7) . . ?
C188 C189 C190 120.3(7) . . ?
C190 C189 C163 119.8(8) . . ?
O14A C190 C189 117.4(8) . . ?
O14A C190 C191 123.2(8) . . ?
C191 C190 C189 119.3(8) . . ?
C186 C191 H191 119.5 . . ?
C190 C191 C186 121.0(8) . . ?
C190 C191 H191 119.5 . . ?
O13A C192 H19A 110.3 . . ?
O13A C192 H19B 110.3 . . ?
O13A C192 C193 107.1(9) . . ?
H19A C192 H19B 108.5 . . ?
C193 C192 H19A 110.3 . . ?
C193 C192 H19B 110.3 . . ?
C192 C193 H19C 109.5 . . ?
C192 C193 H19D 109.5 . . ?
C192 C193 H19E 109.5 . . ?
H19C C193 H19D 109.5 . . ?
H19C C193 H19E 109.5 . . ?
H19D C193 H19E 109.5 . . ?
O14A C194 H19F 112.1 . . ?
O14A C194 H19G 112.1 . . ?
O14A C194 C195 98.5(9) . . ?
H19F C194 H19G 109.7 . . ?
C195 C194 H19F 112.1 . . ?
C195 C194 H19G 112.1 . . ?
C194 C195 H19H 109.5 . . ?
C194 C195 H19I 109.5 . . ?
C194 C195 H19J 109.5 . . ?
H19H C195 H19I 109.5 . . ?
H19H C195 H19J 109.5 . . ?
H19I C195 H19J 109.5 . . ?

loop_
_geom_bond_atom_site_label_1
_geom_bond_atom_site_label_2
_geom_bond_distance
_geom_bond_site_symmetry_2
_geom_bond_publ_flag
O1 C45 1.3792(14) . ?
O1 C50 1.4312(14) . ?
O2 C48 1.3786(14) . ?
O2 C52 1.4269(16) . ?
O3 C56 1.3813(16) . ?
O3 C61 1.346(3) . ?
O3 C61A 1.427(4) . ?
O4 C59 1.3720(18) . ?
O4 C63 1.372(2) . ?
O5 C67 1.3931(18) . ?
O5 C72 1.394(2) . ?
O6 C70 1.3721(17) . ?
O6 C74 1.429(2) . ?
O7 C78 1.3793(14) . ?
O7 C83 1.4264(17) . ?
O8 C81 1.3742(14) . ?
O8 C85 1.4297(15) . ?
N1 C10 1.4251(14) . ?
N1 C13 1.4186(17) . ?
N1 C19 1.4077(17) . ?
N2 C28 1.4289(15) . ?
N2 C31 1.4185(17) . ?
N2 C37 1.4105(17) . ?
C1 C2 1.3979(16) . ?
C1 C6 1.3939(15) . ?
C1 C43 1.5172(17) . ?
C2 C3 1.3947(17) . ?
C2 C7 1.4934(15) . ?
C3 H3 0.9500 . ?
C3 C4 1.3933(15) . ?
C4 C5 1.4028(16) . ?
C4 C87 1.5200(17) . ?
C5 C6 1.3907(17) . ?
C5 C25 1.4920(15) . ?
C6 H6 0.9500 . ?
C7 C8 1.3947(17) . ?
C7 C12 1.3930(17) . ?
C8 H8 0.9500 . ?
C8 C9 1.3877(16) . ?
C9 H9 0.9500 . ?
C9 C10 1.3910(18) . ?
C10 C11 1.3851(18) . ?
C11 H11 0.9500 . ?
C11 C12 1.3879(16) . ?
C12 H12 0.9500 . ?
C13 C14 1.3898(19) . ?
C13 C18 1.387(2) . ?
C14 H14 0.9500 . ?
C14 C15 1.378(2) . ?
C15 H15 0.9500 . ?
C15 C16 1.379(2) . ?
C16 H16 0.9500 . ?
C16 C17 1.383(2) . ?
C17 H17 0.9500 . ?
C17 C18 1.379(2) . ?
C18 H18 0.9500 . ?
C19 C20 1.3908(19) . ?
C19 C24 1.3955(18) . ?
C20 H20 0.9500 . ?
C20 C21 1.381(2) . ?
C21 H21 0.9500 . ?
C21 C22 1.379(3) . ?
C22 H22 0.9500 . ?
C22 C23 1.377(3) . ?
C23 H23 0.9500 . ?
C23 C24 1.383(2) . ?
C24 H24 0.9500 . ?
C25 C26 1.3955(17) . ?
C25 C30 1.3927(17) . ?
C26 H26 0.9500 . ?
C26 C27 1.3853(17) . ?
C27 H27 0.9500 . ?
C27 C28 1.3858(19) . ?
C28 C29 1.3867(18) . ?
C29 H29 0.9500 . ?
C29 C30 1.3886(16) . ?
C30 H30 0.9500 . ?
C31 C32 1.390(2) . ?
C31 C36 1.3921(19) . ?
C32 H32 0.9500 . ?
C32 C33 1.381(2) . ?
C33 H33 0.9500 . ?
C33 C34 1.384(2) . ?
C34 H34 0.9500 . ?
C34 C35 1.381(2) . ?
C35 H35 0.9500 . ?
C35 C36 1.380(2) . ?
C36 H36 0.9500 . ?
C37 C38 1.3951(18) . ?
C37 C42 1.389(2) . ?
C38 H38 0.9500 . ?
C38 C39 1.381(2) . ?
C39 H39 0.9500 . ?
C39 C40 1.382(3) . ?
C40 H40 0.9500 . ?
C40 C41 1.384(2) . ?
C41 H41 0.9500 . ?
C41 C42 1.385(2) . ?
C42 H42 0.9500 . ?
C43 H43A 0.9900 . ?
C43 H43B 0.9900 . ?
C43 C44 1.5146(17) . ?
C44 C45 1.3911(16) . ?
C44 C49 1.3941(16) . ?
C45 C46 1.3927(17) . ?
C46 H46 0.9500 . ?
C46 C47 1.3897(17) . ?
C47 C48 1.3948(17) . ?
C47 C54 1.5197(17) . ?
C48 C49 1.3885(17) . ?
C49 H49 0.9500 . ?
C50 H50A 0.9900 . ?
C50 H50B 0.9900 . ?
C50 C51 1.5050(19) . ?
C51 H51A 0.9800 . ?
C51 H51B 0.9800 . ?
C51 H51C 0.9800 . ?
C52 H52A 0.9900 . ?
C52 H52B 0.9900 . ?
C52 C53 1.508(2) . ?
C53 H53A 0.9800 . ?
C53 H53B 0.9800 . ?
C53 H53C 0.9800 . ?
C54 H54A 0.9900 . ?
C54 H54B 0.9900 . ?
C54 C55 1.5102(18) . ?
C55 C56 1.3892(19) . ?
C55 C60 1.3924(19) . ?
C56 C57 1.3882(19) . ?
C57 H57 0.9500 . ?
C57 C58 1.388(2) . ?
C58 C59 1.384(2) . ?
C58 C65 1.5143(19) . ?
C59 C60 1.391(2) . ?
C60 H60 0.9500 . ?
C63 H63A 0.9900 . ?
C63 H63B 0.9900 . ?
C63 C64 1.497(3) . ?
C64 H64A 0.9800 . ?
C64 H64B 0.9800 . ?
C64 H64C 0.9800 . ?
C65 H65A 0.9900 . ?
C65 H65B 0.9900 . ?
C65 C66 1.523(2) . ?
C66 C67 1.389(2) . ?
C66 C71 1.391(2) . ?
C67 C68 1.391(2) . ?
C68 H68 0.9500 . ?
C68 C69 1.385(2) . ?
C69 C70 1.398(2) . ?
C69 C76 1.5181(18) . ?
C70 C71 1.391(2) . ?
C71 H71 0.9500 . ?
C72 H72A 0.9900 . ?
C72 H72B 0.9900 . ?
C72 C73 1.493(2) . ?
C73 H73A 0.9800 . ?
C73 H73B 0.9800 . ?
C73 H73C 0.9800 . ?
C74 H74A 0.9900 . ?
C74 H74B 0.9900 . ?
C74 C75 1.502(3) . ?
C75 H75A 0.9800 . ?
C75 H75B 0.9800 . ?
C75 H75C 0.9800 . ?
C76 H76A 0.9900 . ?
C76 H76B 0.9900 . ?
C76 C77 1.5170(17) . ?
C77 C78 1.3945(18) . ?
C77 C82 1.3930(17) . ?
C78 C79 1.3884(18) . ?
C79 H79 0.9500 . ?
C79 C80 1.3897(17) . ?
C80 C81 1.3932(17) . ?
C80 C87 1.5165(17) . ?
C81 C82 1.3924(18) . ?
C82 H82 0.9500 . ?
C83 H83A 0.9900 . ?
C83 H83B 0.9900 . ?
C83 C84 1.506(2) . ?
C84 H84A 0.9800 . ?
C84 H84B 0.9800 . ?
C84 H84C 0.9800 . ?
C85 H85A 0.9900 . ?
C85 H85B 0.9900 . ?
C85 C86 1.497(2) . ?
C86 H86A 0.9800 . ?
C86 H86B 0.9800 . ?
C86 H86C 0.9800 . ?
C87 H87A 0.9900 . ?
C87 H87B 0.9900 . ?
C61 H61A 0.9900 . ?
C61 H61B 0.9900 . ?
C61 C62 1.492(10) . ?
C62 H62A 0.9800 . ?
C62 H62B 0.9800 . ?
C62 H62C 0.9800 . ?
C61A H61C 0.9900 . ?
C61A H61D 0.9900 . ?
C61A C62A 1.516(12) . ?
C62A H62D 0.9800 . ?
C62A H62E 0.9800 . ?
C62A H62F 0.9800 . ?
O9 C132 1.3754(15) . ?
O9 C137 1.4286(16) . ?
O10 C135 1.3777(15) . ?
O10 C139 1.4254(17) . ?
O15 C165 1.3816(15) . ?
O15 C170 1.4116(17) . ?
O16 C168 1.3783(15) . ?
O16 C172 1.4284(16) . ?
N3 C97 1.4232(15) . ?
N3 C100 1.4025(16) . ?
N3 C106 1.4260(17) . ?
N4 C115 1.4237(15) . ?
N4 C118 1.4215(19) . ?
N4 C124 1.4046(18) . ?
C88 C89 1.4027(17) . ?
C88 C93 1.3938(16) . ?
C88 C130 1.5163(17) . ?
C89 C90 1.3910(17) . ?
C89 C94 1.4898(15) . ?
C90 H90 0.9500 . ?
C90 C91 1.3936(16) . ?
C91 C92 1.4020(17) . ?
C91 C174 1.5193(17) . ?
C92 C93 1.3958(17) . ?
C92 C112 1.4911(15) . ?
C93 H93 0.9500 . ?
C94 C95 1.3938(17) . ?
C94 C99 1.3966(17) . ?
C95 H95 0.9500 . ?
C95 C96 1.3883(16) . ?
C96 H96 0.9500 . ?
C96 C97 1.3872(17) . ?
C97 C98 1.3851(19) . ?
C98 H98 0.9500 . ?
C98 C99 1.3887(17) . ?
C99 H99 0.9500 . ?
C100 C101 1.3978(19) . ?
C100 C105 1.3970(17) . ?
C101 H101 0.9500 . ?
C101 C102 1.3805(19) . ?
C102 H102 0.9500 . ?
C102 C103 1.380(2) . ?
C103 H103 0.9500 . ?
C103 C104 1.386(2) . ?
C104 H104 0.9500 . ?
C104 C105 1.379(2) . ?
C105 H105 0.9500 . ?
C106 C107 1.388(2) . ?
C106 C111 1.381(2) . ?
C107 H107 0.9500 . ?
C107 C108 1.382(2) . ?
C108 H108 0.9500 . ?
C108 C109 1.370(3) . ?
C109 H109 0.9500 . ?
C109 C110 1.375(3) . ?
C110 H110 0.9500 . ?
C110 C111 1.384(2) . ?
C111 H111 0.9500 . ?
C112 C113 1.3969(17) . ?
C112 C117 1.3945(17) . ?
C113 H113 0.9500 . ?
C113 C114 1.3861(17) . ?
C114 H114 0.9500 . ?
C114 C115 1.3898(18) . ?
C115 C116 1.3893(19) . ?
C116 H116 0.9500 . ?
C116 C117 1.3865(18) . ?
C117 H117 0.9500 . ?
C118 C119 1.375(2) . ?
C118 C123 1.385(2) . ?
C119 H119 0.9500 . ?
C119 C120 1.381(3) . ?
C120 H120 0.9500 . ?
C120 C121 1.375(3) . ?
C121 H121 0.9500 . ?
C121 C122 1.364(3) . ?
C122 H122 0.9500 . ?
C122 C123 1.375(2) . ?
C123 H123 0.9500 . ?
C124 C125 1.388(2) . ?
C124 C129 1.3965(19) . ?
C125 H125 0.9500 . ?
C125 C126 1.377(2) . ?
C126 H126 0.9500 . ?
C126 C127 1.386(2) . ?
C127 H127 0.9500 . ?
C127 C128 1.375(3) . ?
C128 H128 0.9500 . ?
C128 C129 1.381(2) . ?
C129 H129 0.9500 . ?
C130 H13A 0.9900 . ?
C130 H13B 0.9900 . ?
C130 C131 1.5190(17) . ?
C131 C132 1.3997(17) . ?
C131 C136 1.3921(17) . ?
C132 C133 1.3912(18) . ?
C133 H133 0.9500 . ?
C133 C134 1.3892(18) . ?
C134 C135 1.3965(18) . ?
C134 C141 1.5187(18) . ?
C135 C136 1.3906(18) . ?
C136 H136 0.9500 . ?
C137 H13C 0.9900 . ?
C137 H13D 0.9900 . ?
C137 C138 1.498(2) . ?
C138 H13E 0.9800 . ?
C138 H13F 0.9800 . ?
C138 H13G 0.9800 . ?
C139 H13H 0.9900 . ?
C139 H13I 0.9900 . ?
C139 C140 1.511(2) . ?
C140 H14A 0.9800 . ?
C140 H14B 0.9800 . ?
C140 H14C 0.9800 . ?
C141 H14D 0.9900 . ?
C141 H14E 0.9900 . ?
C141 H14F 0.9900 . ?
C141 H14G 0.9900 . ?
C141 C142 1.516(4) . ?
C141 C175 1.538(6) . ?
C163 H16A 0.9900 . ?
C163 H16B 0.9900 . ?
C163 H16C 0.9900 . ?
C163 H16D 0.9900 . ?
C163 C156 1.523(4) . ?
C163 C164 1.5139(19) . ?
C163 C189 1.512(7) . ?
O11 C143 1.382(4) . ?
O11 C148 1.432(4) . ?
O12 C146 1.380(4) . ?
O12 C150 1.413(4) . ?
O13 C154 1.390(4) . ?
O13 C159 1.389(4) . ?
O14 C157 1.392(4) . ?
O14 C161 1.421(4) . ?
C142 C143 1.390(4) . ?
C142 C147 1.378(4) . ?
C143 C144 1.386(4) . ?
C144 H144 0.9500 . ?
C144 C145 1.389(4) . ?
C145 C146 1.383(4) . ?
C145 C152 1.508(4) . ?
C146 C147 1.390(4) . ?
C147 H147 0.9500 . ?
C148 H14H 0.9900 . ?
C148 H14I 0.9900 . ?
C148 C149 1.480(5) . ?
C149 H14J 0.9800 . ?
C149 H14K 0.9800 . ?
C149 H14L 0.9800 . ?
C150 H15A 0.9900 . ?
C150 H15B 0.9900 . ?
C150 C151 1.515(6) . ?
C151 H15C 0.9800 . ?
C151 H15D 0.9800 . ?
C151 H15E 0.9800 . ?
C152 H15F 0.9900 . ?
C152 H15G 0.9900 . ?
C152 C153 1.521(4) . ?
C153 C154 1.383(4) . ?
C153 C158 1.381(4) . ?
C154 C155 1.400(4) . ?
C155 H155 0.9500 . ?
C155 C156 1.382(4) . ?
C156 C157 1.402(4) . ?
C157 C158 1.390(5) . ?
C158 H158 0.9500 . ?
C159 H15H 0.9900 . ?
C159 H15I 0.9900 . ?
C159 C160 1.497(5) . ?
C160 H16E 0.9800 . ?
C160 H16F 0.9800 . ?
C160 H16G 0.9800 . ?
C161 H16H 0.9900 . ?
C161 H16I 0.9900 . ?
C161 C162 1.484(5) . ?
C162 H16J 0.9800 . ?
C162 H16K 0.9800 . ?
C162 H16L 0.9800 . ?
C164 C165 1.3940(18) . ?
C164 C169 1.3913(18) . ?
C165 C166 1.3870(19) . ?
C166 H166 0.9500 . ?
C166 C167 1.3947(17) . ?
C167 C168 1.3931(17) . ?
C167 C174 1.5179(18) . ?
C168 C169 1.3886(19) . ?
C169 H169 0.9500 . ?
C170 H17A 0.9900 . ?
C170 H17B 0.9900 . ?
C170 C171 1.508(2) . ?
C171 H17C 0.9800 . ?
C171 H17D 0.9800 . ?
C171 H17E 0.9800 . ?
C172 H17F 0.9900 . ?
C172 H17G 0.9900 . ?
C172 C173 1.510(2) . ?
C173 H17H 0.9800 . ?
C173 H17I 0.9800 . ?
C173 H17J 0.9800 . ?
C174 H17K 0.9900 . ?
C174 H17L 0.9900 . ?
O11A C176 1.387(7) . ?
O11A C181 1.437(7) . ?
O12A C179 1.380(6) . ?
O12A C183 1.439(6) . ?
O13A C187 1.386(6) . ?
O13A C192 1.435(7) . ?
O14A C190 1.377(7) . ?
O14A C194 1.411(8) . ?
C175 C176 1.397(7) . ?
C175 C180 1.383(7) . ?
C176 C177 1.405(7) . ?
C177 H177 0.9500 . ?
C177 C178 1.384(7) . ?
C178 C179 1.378(7) . ?
C178 C185 1.519(7) . ?
C179 C180 1.399(7) . ?
C180 H180 0.9500 . ?
C181 H18A 0.9900 . ?
C181 H18B 0.9900 . ?
C181 C182 1.482(7) . ?
C182 H18C 0.9800 . ?
C182 H18D 0.9800 . ?
C182 H18E 0.9800 . ?
C183 H18F 0.9900 . ?
C183 H18G 0.9900 . ?
C183 C184 1.510(9) . ?
C184 H18H 0.9800 . ?
C184 H18I 0.9800 . ?
C184 H18J 0.9800 . ?
C185 H18K 0.9900 . ?
C185 H18L 0.9900 . ?
C185 C186 1.522(7) . ?
C186 C187 1.382(7) . ?
C186 C191 1.381(7) . ?
C187 C188 1.394(7) . ?
C188 H188 0.9500 . ?
C188 C189 1.378(7) . ?
C189 C190 1.391(7) . ?
C190 C191 1.378(7) . ?
C191 H191 0.9500 . ?
C192 H19A 0.9900 . ?
C192 H19B 0.9900 . ?
C192 C193 1.501(8) . ?
C193 H19C 0.9800 . ?
C193 H19D 0.9800 . ?
C193 H19E 0.9800 . ?
C194 H19F 0.9900 . ?
C194 H19G 0.9900 . ?
C194 C195 1.505(7) . ?
C195 H19H 0.9800 . ?
C195 H19I 0.9800 . ?
C195 H19J 0.9800 . ?

loop_
_geom_torsion_atom_site_label_1
_geom_torsion_atom_site_label_2
_geom_torsion_atom_site_label_3
_geom_torsion_atom_site_label_4
_geom_torsion
_geom_torsion_site_symmetry_1
_geom_torsion_site_symmetry_2
_geom_torsion_site_symmetry_3
_geom_torsion_site_symmetry_4
_geom_torsion_publ_flag
O1 C45 C46 C47 178.18(11) . . . . ?
O2 C48 C49 C44 179.27(11) . . . . ?
O3 C56 C57 C58 177.68(12) . . . . ?
O4 C59 C60 C55 176.43(14) . . . . ?
O5 C67 C68 C69 174.22(13) . . . . ?
O6 C70 C71 C66 178.74(12) . . . . ?
O7 C78 C79 C80 178.19(11) . . . . ?
O8 C81 C82 C77 177.74(11) . . . . ?
N1 C10 C11 C12 -179.79(12) . . . . ?
N1 C13 C14 C15 -178.99(15) . . . . ?
N1 C13 C18 C17 178.70(15) . . . . ?
N1 C19 C20 C21 -178.60(14) . . . . ?
N1 C19 C24 C23 178.25(13) . . . . ?
N2 C28 C29 C30 179.53(12) . . . . ?
N2 C31 C32 C33 179.82(14) . . . . ?
N2 C31 C36 C35 179.26(14) . . . . ?
N2 C37 C38 C39 178.49(14) . . . . ?
N2 C37 C42 C41 -179.61(14) . . . . ?
C1 C2 C3 C4 3.09(17) . . . . ?
C1 C2 C7 C8 -58.67(16) . . . . ?
C1 C2 C7 C12 126.85(13) . . . . ?
C1 C43 C44 C45 -93.34(13) . . . . ?
C1 C43 C44 C49 85.36(13) . . . . ?
C2 C1 C6 C5 -0.68(17) . . . . ?
C2 C1 C43 C44 -93.85(13) . . . . ?
C2 C3 C4 C5 -0.62(17) . . . . ?
C2 C3 C4 C87 -177.05(11) . . . . ?
C2 C7 C8 C9 -174.95(11) . . . . ?
C2 C7 C12 C11 174.40(12) . . . . ?
C3 C2 C7 C8 118.98(13) . . . . ?
C3 C2 C7 C12 -55.50(15) . . . . ?
C3 C4 C5 C6 -2.43(16) . . . . ?
C3 C4 C5 C25 174.59(10) . . . . ?
C3 C4 C87 C80 85.61(13) . . . . ?
C4 C5 C6 C1 3.14(17) . . . . ?
C4 C5 C25 C26 -58.32(17) . . . . ?
C4 C5 C25 C30 126.77(13) . . . . ?
C5 C4 C87 C80 -90.60(13) . . . . ?
C5 C25 C26 C27 -175.69(12) . . . . ?
C5 C25 C30 C29 175.65(12) . . . . ?
C6 C1 C2 C3 -2.38(16) . . . . ?
C6 C1 C2 C7 175.24(10) . . . . ?
C6 C1 C43 C44 83.33(13) . . . . ?
C6 C5 C25 C26 118.74(13) . . . . ?
C6 C5 C25 C30 -56.17(15) . . . . ?
C7 C2 C3 C4 -174.70(11) . . . . ?
C7 C8 C9 C10 0.45(19) . . . . ?
C8 C7 C12 C11 -0.26(19) . . . . ?
C8 C9 C10 N1 179.18(12) . . . . ?
C8 C9 C10 C11 0.07(19) . . . . ?
C9 C10 C11 C12 -0.7(2) . . . . ?
C10 N1 C13 C14 136.52(14) . . . . ?
C10 N1 C13 C18 -43.35(19) . . . . ?
C10 N1 C19 C20 -31.84(19) . . . . ?
C10 N1 C19 C24 149.23(13) . . . . ?
C10 C11 C12 C7 0.8(2) . . . . ?
C12 C7 C8 C9 -0.35(18) . . . . ?
C13 N1 C10 C9 -44.00(18) . . . . ?
C13 N1 C10 C11 135.10(14) . . . . ?
C13 N1 C19 C20 142.63(14) . . . . ?
C13 N1 C19 C24 -36.30(19) . . . . ?
C13 C14 C15 C16 0.2(3) . . . . ?
C14 C13 C18 C17 -1.2(2) . . . . ?
C14 C15 C16 C17 -0.9(3) . . . . ?
C15 C16 C17 C18 0.6(3) . . . . ?
C16 C17 C18 C13 0.4(3) . . . . ?
C18 C13 C14 C15 0.9(2) . . . . ?
C19 N1 C10 C9 130.58(14) . . . . ?
C19 N1 C10 C11 -50.32(18) . . . . ?
C19 N1 C13 C14 -38.0(2) . . . . ?
C19 N1 C13 C18 142.13(14) . . . . ?
C19 C20 C21 C22 0.1(2) . . . . ?
C20 C19 C24 C23 -0.7(2) . . . . ?
C20 C21 C22 C23 -0.3(3) . . . . ?
C21 C22 C23 C24 -0.1(3) . . . . ?
C22 C23 C24 C19 0.6(2) . . . . ?
C24 C19 C20 C21 0.3(2) . . . . ?
C25 C5 C6 C1 -174.08(11) . . . . ?
C25 C26 C27 C28 0.1(2) . . . . ?
C26 C25 C30 C29 0.59(19) . . . . ?
C26 C27 C28 N2 -179.59(13) . . . . ?
C26 C27 C28 C29 0.6(2) . . . . ?
C27 C28 C29 C30 -0.6(2) . . . . ?
C28 N2 C31 C32 -44.66(19) . . . . ?
C28 N2 C31 C36 134.76(14) . . . . ?
C28 N2 C37 C38 155.25(13) . . . . ?
C28 N2 C37 C42 -25.0(2) . . . . ?
C28 C29 C30 C25 0.0(2) . . . . ?
C30 C25 C26 C27 -0.65(19) . . . . ?
C31 N2 C28 C27 -46.85(18) . . . . ?
C31 N2 C28 C29 133.00(14) . . . . ?
C31 N2 C37 C38 -35.1(2) . . . . ?
C31 N2 C37 C42 144.71(14) . . . . ?
C31 C32 C33 C34 0.8(3) . . . . ?
C32 C31 C36 C35 -1.3(2) . . . . ?
C32 C33 C34 C35 -1.0(3) . . . . ?
C33 C34 C35 C36 0.1(3) . . . . ?
C34 C35 C36 C31 1.1(3) . . . . ?
C36 C31 C32 C33 0.4(2) . . . . ?
C37 N2 C28 C27 123.23(15) . . . . ?
C37 N2 C28 C29 -56.92(19) . . . . ?
C37 N2 C31 C32 145.51(14) . . . . ?
C37 N2 C31 C36 -35.1(2) . . . . ?
C37 C38 C39 C40 1.5(2) . . . . ?
C38 C37 C42 C41 0.2(2) . . . . ?
C38 C39 C40 C41 -0.6(3) . . . . ?
C39 C40 C41 C42 -0.6(3) . . . . ?
C40 C41 C42 C37 0.8(3) . . . . ?
C42 C37 C38 C39 -1.3(2) . . . . ?
C43 C1 C2 C3 174.79(11) . . . . ?
C43 C1 C2 C7 -7.59(18) . . . . ?
C43 C1 C6 C5 -178.01(10) . . . . ?
C43 C44 C45 O1 0.71(17) . . . . ?
C43 C44 C45 C46 -178.91(11) . . . . ?
C43 C44 C49 C48 -179.39(11) . . . . ?
C44 C45 C46 C47 -2.23(18) . . . . ?
C45 O1 C50 C51 -169.31(11) . . . . ?
C45 C44 C49 C48 -0.64(18) . . . . ?
C45 C46 C47 C48 0.27(18) . . . . ?
C45 C46 C47 C54 -179.11(11) . . . . ?
C46 C47 C48 O2 -179.06(10) . . . . ?
C46 C47 C48 C49 1.48(17) . . . . ?
C46 C47 C54 C55 95.58(14) . . . . ?
C47 C48 C49 C44 -1.31(18) . . . . ?
C47 C54 C55 C56 -80.95(15) . . . . ?
C47 C54 C55 C60 97.92(15) . . . . ?
C48 O2 C52 C53 -176.12(12) . . . . ?
C48 C47 C54 C55 -83.78(14) . . . . ?
C49 C44 C45 O1 -178.01(10) . . . . ?
C49 C44 C45 C46 2.37(18) . . . . ?
C50 O1 C45 C44 164.67(11) . . . . ?
C50 O1 C45 C46 -15.72(17) . . . . ?
C52 O2 C48 C47 -179.26(11) . . . . ?
C52 O2 C48 C49 0.18(17) . . . . ?
C54 C47 C48 O2 0.31(17) . . . . ?
C54 C47 C48 C49 -179.15(11) . . . . ?
C54 C55 C56 O3 -1.28(17) . . . . ?
C54 C55 C56 C57 176.75(11) . . . . ?
C54 C55 C60 C59 -176.37(13) . . . . ?
C55 C56 C57 C58 -0.26(19) . . . . ?
C56 O3 C61 C62 177.8(4) . . . . ?
C56 O3 C61A C62A 167.6(5) . . . . ?
C56 C55 C60 C59 2.5(2) . . . . ?
C56 C57 C58 C59 2.3(2) . . . . ?
C56 C57 C58 C65 -175.17(12) . . . . ?
C57 C58 C59 O4 -179.09(13) . . . . ?
C57 C58 C59 C60 -2.0(2) . . . . ?
C57 C58 C65 C66 81.98(17) . . . . ?
C58 C59 C60 C55 -0.5(2) . . . . ?
C58 C65 C66 C67 -97.97(17) . . . . ?
C58 C65 C66 C71 78.28(17) . . . . ?
C59 O4 C63 C64 177.97(18) . . . . ?
C59 C58 C65 C66 -95.42(17) . . . . ?
C60 C55 C56 O3 179.82(12) . . . . ?
C60 C55 C56 C57 -2.16(19) . . . . ?
C63 O4 C59 C58 -164.90(19) . . . . ?
C63 O4 C59 C60 18.1(3) . . . . ?
C65 C58 C59 O4 -1.6(2) . . . . ?
C65 C58 C59 C60 175.50(13) . . . . ?
C65 C66 C67 O5 0.3(2) . . . . ?
C65 C66 C67 C68 176.17(13) . . . . ?
C65 C66 C71 C70 -174.58(12) . . . . ?
C66 C67 C68 C69 -1.7(2) . . . . ?
C67 O5 C72 C73 172.75(15) . . . . ?
C67 C66 C71 C70 1.79(19) . . . . ?
C67 C68 C69 C70 1.8(2) . . . . ?
C67 C68 C69 C76 -178.29(13) . . . . ?
C68 C69 C70 O6 179.45(12) . . . . ?
C68 C69 C70 C71 -0.22(19) . . . . ?
C68 C69 C76 C77 95.39(15) . . . . ?
C69 C70 C71 C66 -1.62(19) . . . . ?
C69 C76 C77 C78 -82.21(15) . . . . ?
C69 C76 C77 C82 97.80(14) . . . . ?
C70 O6 C74 C75 -179.01(14) . . . . ?
C70 C69 C76 C77 -84.75(15) . . . . ?
C71 C66 C67 O5 -176.06(12) . . . . ?
C71 C66 C67 C68 -0.2(2) . . . . ?
C72 O5 C67 C66 -107.01(17) . . . . ?
C72 O5 C67 C68 77.06(19) . . . . ?
C74 O6 C70 C69 -173.61(13) . . . . ?
C74 O6 C70 C71 6.1(2) . . . . ?
C76 C69 C70 O6 -0.41(18) . . . . ?
C76 C69 C70 C71 179.92(12) . . . . ?
C76 C77 C78 O7 1.23(17) . . . . ?
C76 C77 C78 C79 -178.39(11) . . . . ?
C76 C77 C82 C81 -179.32(11) . . . . ?
C77 C78 C79 C80 -2.22(18) . . . . ?
C78 O7 C83 C84 -170.10(12) . . . . ?
C78 C77 C82 C81 0.69(18) . . . . ?
C78 C79 C80 C81 0.49(18) . . . . ?
C78 C79 C80 C87 -176.31(11) . . . . ?
C79 C80 C81 O8 -178.35(10) . . . . ?
C79 C80 C81 C82 1.80(18) . . . . ?
C79 C80 C87 C4 86.87(13) . . . . ?
C80 C81 C82 C77 -2.42(19) . . . . ?
C81 O8 C85 C86 -171.86(11) . . . . ?
C81 C80 C87 C4 -89.81(14) . . . . ?
C82 C77 C78 O7 -178.78(10) . . . . ?
C82 C77 C78 C79 1.60(18) . . . . ?
C83 O7 C78 C77 169.13(11) . . . . ?
C83 O7 C78 C79 -11.26(18) . . . . ?
C85 O8 C81 C80 173.02(11) . . . . ?
C85 O8 C81 C82 -7.14(18) . . . . ?
C87 C4 C5 C6 173.80(10) . . . . ?
C87 C4 C5 C25 -9.18(17) . . . . ?
C87 C80 C81 O8 -1.64(17) . . . . ?
C87 C80 C81 C82 178.51(11) . . . . ?
C61 O3 C56 C55 -110.6(3) . . . . ?
C61 O3 C56 C57 71.4(3) . . . . ?
C61A O3 C56 C55 -157.2(3) . . . . ?
C61A O3 C56 C57 24.8(3) . . . . ?
O9 C132 C133 C134 -179.53(11) . . . . ?
O10 C135 C136 C131 -179.52(11) . . . . ?
O15 C165 C166 C167 -179.94(12) . . . . ?
O16 C168 C169 C164 -179.89(12) . . . . ?
N3 C97 C98 C99 -178.87(13) . . . . ?
N3 C100 C101 C102 179.46(13) . . . . ?
N3 C100 C105 C104 -179.82(14) . . . . ?
N3 C106 C107 C108 -179.68(14) . . . . ?
N3 C106 C111 C110 179.18(15) . . . . ?
N4 C115 C116 C117 -177.08(14) . . . . ?
N4 C118 C119 C120 177.87(19) . . . . ?
N4 C118 C123 C122 -178.76(15) . . . . ?
N4 C124 C125 C126 -179.30(14) . . . . ?
N4 C124 C129 C128 178.26(15) . . . . ?
C88 C89 C90 C91 2.75(18) . . . . ?
C88 C89 C94 C95 -59.87(17) . . . . ?
C88 C89 C94 C99 127.45(13) . . . . ?
C88 C130 C131 C132 -88.08(14) . . . . ?
C88 C130 C131 C136 90.04(13) . . . . ?
C89 C88 C93 C92 0.51(17) . . . . ?
C89 C88 C130 C131 -93.18(13) . . . . ?
C89 C90 C91 C92 0.96(18) . . . . ?
C89 C90 C91 C174 -177.85(11) . . . . ?
C89 C94 C95 C96 -172.65(11) . . . . ?
C89 C94 C99 C98 172.28(12) . . . . ?
C90 C89 C94 C95 116.71(13) . . . . ?
C90 C89 C94 C99 -55.97(16) . . . . ?
C90 C91 C92 C93 -3.82(16) . . . . ?
C90 C91 C92 C112 173.33(11) . . . . ?
C90 C91 C174 C167 84.74(13) . . . . ?
C91 C92 C93 C88 3.18(17) . . . . ?
C91 C92 C112 C113 -59.20(17) . . . . ?
C91 C92 C112 C117 126.73(14) . . . . ?
C92 C91 C174 C167 -94.01(13) . . . . ?
C92 C112 C113 C114 -173.76(12) . . . . ?
C92 C112 C117 C116 173.18(13) . . . . ?
C93 C88 C89 C90 -3.40(16) . . . . ?
C93 C88 C89 C94 173.10(11) . . . . ?
C93 C88 C130 C131 83.73(13) . . . . ?
C93 C92 C112 C113 117.98(13) . . . . ?
C93 C92 C112 C117 -56.09(16) . . . . ?
C94 C89 C90 C91 -174.04(11) . . . . ?
C94 C95 C96 C97 0.52(19) . . . . ?
C95 C94 C99 C98 -0.7(2) . . . . ?
C95 C96 C97 N3 178.41(12) . . . . ?
C95 C96 C97 C98 -0.76(19) . . . . ?
C96 C97 C98 C99 0.3(2) . . . . ?
C97 N3 C100 C101 -25.57(19) . . . . ?
C97 N3 C100 C105 154.66(13) . . . . ?
C97 N3 C106 C107 125.82(14) . . . . ?
C97 N3 C106 C111 -53.61(18) . . . . ?
C97 C98 C99 C94 0.4(2) . . . . ?
C99 C94 C95 C96 0.19(18) . . . . ?
C100 N3 C97 C96 132.67(13) . . . . ?
C100 N3 C97 C98 -48.17(19) . . . . ?
C100 N3 C106 C107 -52.55(19) . . . . ?
C100 N3 C106 C111 128.02(15) . . . . ?
C100 C101 C102 C103 0.6(2) . . . . ?
C101 C100 C105 C104 0.4(2) . . . . ?
C101 C102 C103 C104 -0.1(2) . . . . ?
C102 C103 C104 C105 -0.2(2) . . . . ?
C103 C104 C105 C100 0.1(2) . . . . ?
C105 C100 C101 C102 -0.8(2) . . . . ?
C106 N3 C97 C96 -45.70(18) . . . . ?
C106 N3 C97 C98 133.46(14) . . . . ?
C106 N3 C100 C101 152.75(13) . . . . ?
C106 N3 C100 C105 -27.0(2) . . . . ?
C106 C107 C108 C109 0.7(3) . . . . ?
C107 C106 C111 C110 -0.3(2) . . . . ?
C107 C108 C109 C110 -0.7(3) . . . . ?
C108 C109 C110 C111 0.2(3) . . . . ?
C109 C110 C111 C106 0.3(3) . . . . ?
C111 C106 C107 C108 -0.2(2) . . . . ?
C112 C92 C93 C88 -174.16(11) . . . . ?
C112 C113 C114 C115 1.1(2) . . . . ?
C113 C112 C117 C116 -1.1(2) . . . . ?
C113 C114 C115 N4 176.45(13) . . . . ?
C113 C114 C115 C116 -2.1(2) . . . . ?
C114 C115 C116 C117 1.4(2) . . . . ?
C115 N4 C118 C119 -44.6(2) . . . . ?
C115 N4 C118 C123 134.81(15) . . . . ?
C115 N4 C124 C125 -32.1(2) . . . . ?
C115 N4 C124 C129 149.25(14) . . . . ?
C115 C116 C117 C112 0.2(2) . . . . ?
C117 C112 C113 C114 0.5(2) . . . . ?
C118 N4 C115 C114 -49.8(2) . . . . ?
C118 N4 C115 C116 128.67(16) . . . . ?
C118 N4 C124 C125 150.03(14) . . . . ?
C118 N4 C124 C129 -28.7(2) . . . . ?
C118 C119 C120 C121 1.2(4) . . . . ?
C119 C118 C123 C122 0.6(2) . . . . ?
C119 C120 C121 C122 0.1(4) . . . . ?
C120 C121 C122 C123 -1.0(3) . . . . ?
C121 C122 C123 C118 0.6(3) . . . . ?
C123 C118 C119 C120 -1.5(3) . . . . ?
C124 N4 C115 C114 132.22(15) . . . . ?
C124 N4 C115 C116 -49.3(2) . . . . ?
C124 N4 C118 C119 133.39(16) . . . . ?
C124 N4 C118 C123 -47.2(2) . . . . ?
C124 C125 C126 C127 1.0(2) . . . . ?
C125 C124 C129 C128 -0.4(2) . . . . ?
C125 C126 C127 C128 -0.3(3) . . . . ?
C126 C127 C128 C129 -0.8(3) . . . . ?
C127 C128 C129 C124 1.2(3) . . . . ?
C129 C124 C125 C126 -0.6(2) . . . . ?
C130 C88 C89 C90 173.54(11) . . . . ?
C130 C88 C89 C94 -9.96(18) . . . . ?
C130 C88 C93 C92 -176.56(11) . . . . ?
C130 C131 C132 O9 -2.56(17) . . . . ?
C130 C131 C132 C133 178.08(11) . . . . ?
C130 C131 C136 C135 -177.89(11) . . . . ?
C131 C132 C133 C134 -0.21(19) . . . . ?
C132 O9 C137 C138 -171.18(13) . . . . ?
C132 C131 C136 C135 0.29(18) . . . . ?
C132 C133 C134 C135 0.28(18) . . . . ?
C132 C133 C134 C141 -179.94(12) . . . . ?
C133 C134 C135 O10 179.28(11) . . . . ?
C133 C134 C135 C136 -0.07(18) . . . . ?
C133 C134 C141 C142 90.8(2) . . . . ?
C133 C134 C141 C175 102.1(4) . . . . ?
C134 C135 C136 C131 -0.22(19) . . . . ?
C134 C141 C142 C143 -79.2(6) . . . . ?
C134 C141 C142 C147 97.1(5) . . . . ?
C134 C141 C175 C176 -91.8(13) . . . . ?
C134 C141 C175 C180 90.7(13) . . . . ?
C135 O10 C139 C140 -178.44(13) . . . . ?
C135 C134 C141 C142 -89.4(2) . . . . ?
C135 C134 C141 C175 -78.1(4) . . . . ?
C136 C131 C132 O9 179.29(11) . . . . ?
C136 C131 C132 C133 -0.08(18) . . . . ?
C137 O9 C132 C131 168.91(12) . . . . ?
C137 O9 C132 C133 -11.74(18) . . . . ?
C139 O10 C135 C134 179.91(11) . . . . ?
C139 O10 C135 C136 -0.76(18) . . . . ?
C141 C134 C135 O10 -0.49(17) . . . . ?
C141 C134 C135 C136 -179.84(11) . . . . ?
C141 C142 C143 O11 -5.5(9) . . . . ?
C141 C142 C143 C144 174.5(5) . . . . ?
C141 C142 C147 C146 -173.2(4) . . . . ?
C141 C175 C176 O11A 5(2) . . . . ?
C141 C175 C176 C177 -176.7(12) . . . . ?
C141 C175 C180 C179 176.9(10) . . . . ?
C163 C156 C157 O14 0.4(8) . . . . ?
C163 C156 C157 C158 179.3(6) . . . . ?
C163 C164 C165 O15 -1.48(18) . . . . ?
C163 C164 C165 C166 178.88(12) . . . . ?
C163 C164 C169 C168 -178.74(12) . . . . ?
C163 C189 C190 O14A -14.1(18) . . . . ?
C163 C189 C190 C191 168.8(13) . . . . ?
O11 C143 C144 C145 178.6(6) . . . . ?
O12 C146 C147 C142 174.5(4) . . . . ?
O13 C154 C155 C156 176.5(5) . . . . ?
O14 C157 C158 C153 178.8(5) . . . . ?
C142 C143 C144 C145 -1.4(8) . . . . ?
C143 O11 C148 C149 179.6(6) . . . . ?
C143 C142 C147 C146 3.2(8) . . . . ?
C143 C144 C145 C146 3.3(6) . . . . ?
C143 C144 C145 C152 -175.7(4) . . . . ?
C144 C145 C146 O12 -178.1(3) . . . . ?
C144 C145 C146 C147 -2.0(5) . . . . ?
C144 C145 C152 C153 83.2(5) . . . . ?
C145 C146 C147 C142 -1.3(6) . . . . ?
C145 C152 C153 C154 -98.0(4) . . . . ?
C145 C152 C153 C158 79.7(4) . . . . ?
C146 O12 C150 C151 176.3(5) . . . . ?
C146 C145 C152 C153 -95.9(4) . . . . ?
C147 C142 C143 O11 178.1(6) . . . . ?
C147 C142 C143 C144 -1.9(9) . . . . ?
C148 O11 C143 C142 -169.5(6) . . . . ?
C148 O11 C143 C144 10.5(9) . . . . ?
C150 O12 C146 C145 -159.3(4) . . . . ?
C150 O12 C146 C147 24.8(5) . . . . ?
C152 C145 C146 O12 1.0(5) . . . . ?
C152 C145 C146 C147 177.1(3) . . . . ?
C152 C153 C154 O13 1.2(5) . . . . ?
C152 C153 C154 C155 177.8(4) . . . . ?
C152 C153 C158 C157 -177.8(4) . . . . ?
C153 C154 C155 C156 0.0(7) . . . . ?
C154 O13 C159 C160 173.1(5) . . . . ?
C154 C153 C158 C157 0.0(6) . . . . ?
C154 C155 C156 C163 -179.3(5) . . . . ?
C154 C155 C156 C157 -0.1(8) . . . . ?
C155 C156 C157 O14 -178.8(5) . . . . ?
C155 C156 C157 C158 0.1(8) . . . . ?
C156 C163 C164 C165 -88.0(3) . . . . ?
C156 C163 C164 C169 90.6(3) . . . . ?
C156 C157 C158 C153 0.0(8) . . . . ?
C157 O14 C161 C162 179.0(4) . . . . ?
C158 C153 C154 O13 -176.6(3) . . . . ?
C158 C153 C154 C155 0.0(5) . . . . ?
C159 O13 C154 C153 -113.1(4) . . . . ?
C159 O13 C154 C155 70.3(5) . . . . ?
C161 O14 C157 C156 -170.1(5) . . . . ?
C161 O14 C157 C158 11.1(7) . . . . ?
C164 C163 C156 C155 92.2(6) . . . . ?
C164 C163 C156 C157 -87.0(6) . . . . ?
C164 C163 C189 C188 94.6(13) . . . . ?
C164 C163 C189 C190 -80.4(14) . . . . ?
C164 C165 C166 C167 -0.34(19) . . . . ?
C165 O15 C170 C171 174.64(13) . . . . ?
C165 C164 C169 C168 -0.13(19) . . . . ?
C165 C166 C167 C168 0.22(19) . . . . ?
C165 C166 C167 C174 -179.61(11) . . . . ?
C166 C167 C168 O16 179.86(11) . . . . ?
C166 C167 C168 C169 -0.05(19) . . . . ?
C166 C167 C174 C91 95.90(13) . . . . ?
C167 C168 C169 C164 0.02(19) . . . . ?
C168 O16 C172 C173 -178.83(13) . . . . ?
C168 C167 C174 C91 -83.92(14) . . . . ?
C169 C164 C165 O15 179.92(11) . . . . ?
C169 C164 C165 C166 0.29(19) . . . . ?
C170 O15 C165 C164 -175.85(12) . . . . ?
C170 O15 C165 C166 3.77(19) . . . . ?
C172 O16 C168 C167 -174.28(12) . . . . ?
C172 O16 C168 C169 5.63(19) . . . . ?
C174 C91 C92 C93 174.93(11) . . . . ?
C174 C91 C92 C112 -7.91(18) . . . . ?
C174 C167 C168 O16 -0.32(18) . . . . ?
C174 C167 C168 C169 179.77(11) . . . . ?
O11A C176 C177 C178 179.1(13) . . . . ?
O12A C179 C180 C175 177.8(9) . . . . ?
O13A C187 C188 C189 176.0(10) . . . . ?
O14A C190 C191 C186 -175.6(10) . . . . ?
C175 C176 C177 C178 0.4(19) . . . . ?
C176 O11A C181 C182 179.0(14) . . . . ?
C176 C175 C180 C179 -0.6(17) . . . . ?
C176 C177 C178 C179 -2.2(14) . . . . ?
C176 C177 C178 C185 -178.3(10) . . . . ?
C177 C178 C179 O12A -176.5(7) . . . . ?
C177 C178 C179 C180 2.6(11) . . . . ?
C177 C178 C185 C186 79.6(9) . . . . ?
C178 C179 C180 C175 -1.2(13) . . . . ?
C178 C185 C186 C187 -95.9(8) . . . . ?
C178 C185 C186 C191 84.6(9) . . . . ?
C179 O12A C183 C184 -177.1(11) . . . . ?
C179 C178 C185 C186 -96.2(8) . . . . ?
C180 C175 C176 O11A -177.7(13) . . . . ?
C180 C175 C176 C177 1(2) . . . . ?
C181 O11A C176 C175 -172.5(14) . . . . ?
C181 O11A C176 C177 9(2) . . . . ?
C183 O12A C179 C178 -93.9(8) . . . . ?
C183 O12A C179 C180 87.1(7) . . . . ?
C185 C178 C179 O12A -0.6(11) . . . . ?
C185 C178 C179 C180 178.4(7) . . . . ?
C185 C186 C187 O13A -0.3(11) . . . . ?
C185 C186 C187 C188 176.7(8) . . . . ?
C185 C186 C191 C190 -176.9(10) . . . . ?
C186 C187 C188 C189 -0.9(14) . . . . ?
C187 O13A C192 C193 175.0(11) . . . . ?
C187 C186 C191 C190 3.7(14) . . . . ?
C187 C188 C189 C163 -169.0(12) . . . . ?
C187 C188 C189 C190 5.9(19) . . . . ?
C188 C189 C190 O14A 171.0(13) . . . . ?
C188 C189 C190 C191 -6(2) . . . . ?
C189 C163 C164 C165 -94.9(5) . . . . ?
C189 C163 C164 C169 83.6(5) . . . . ?
C189 C190 C191 C186 1.3(17) . . . . ?
C190 O14A C194 C195 -150.8(11) . . . . ?
C191 C186 C187 O13A 179.2(8) . . . . ?
C191 C186 C187 C188 -3.9(12) . . . . ?
C192 O13A C187 C186 -168.5(7) . . . . ?
C192 O13A C187 C188 14.6(10) . . . . ?
C194 O14A C190 C189 -125.3(13) . . . . ?
C194 O14A C190 C191 51.7(15) . . . . ?

loop_
_smtbx_masks_void_nr
_smtbx_masks_void_average_x
_smtbx_masks_void_average_y
_smtbx_masks_void_average_z
_smtbx_masks_void_volume
_smtbx_masks_void_count_electrons
_smtbx_masks_void_content
1 -0.813 -0.556 0.249 1061.4 245.7 '7.688 C3H6O'
2 -0.175 -0.431 0.751 1061.4 245.7 '7.688 C3H6O'
